data_7102359
loop_
_publ_author_name
'Breeze, Barbara A'
'Shanmugam, Muralidharan'
'Tuna, Floriana'
'Winpenny, Richard E P'

_publ_section_title
;
 A series of nickel phosphonate-carboxylate cages.
;
_journal_issue 48
_journal_name_full 'Chemical communications (Cambridge, England)'
_journal_page_first 5185
_journal_page_last 5187
_journal_paper_doi 10.1039/b711650k
_journal_year 2007
_chemical_formula_sum 'C87.2 H133 Cl3.6 N6.2 Ni9 O36 P2'
_chemical_formula_weight 2562.15
_chemical_name_systematic
;
?
;
_space_group_IT_number 14
_symmetry_cell_setting monoclinic
_symmetry_space_group_name_Hall '-P 2ybc'
_symmetry_space_group_name_H-M 'P 1 21/c 1'
_atom_sites_solution_hydrogens geom
_atom_sites_solution_primary direct
_atom_sites_solution_secondary difmap
_audit_creation_method SHELXL-97
_cell_angle_alpha 90.00
_cell_angle_beta 97.160(3)
_cell_angle_gamma 90.00
_cell_formula_units_Z 4
_cell_length_a 15.1594(5)
_cell_length_b 22.9262(5)
_cell_length_c 34.2611(9)
_cell_measurement_reflns_used 41010
_cell_measurement_temperature 100(2)
_cell_measurement_theta_max 28.0588
_cell_measurement_theta_min 2.6666
_cell_volume 11814.5(6)
_computing_cell_refinement
;
CrysAlis RED, Oxford Diffraction Ltd.,
Version 1.171.31.5 (release 28-08-2006 CrysAlis171 .NET)
(compiled Aug 28 2006,13:05:05)
;
_computing_data_collection
;
CrysAlis CCD, Oxford Diffraction Ltd.,
Version 1.171.31.5 (release 28-08-2006 CrysAlis171 .NET)
(compiled Aug 28 2006,13:05:05)
;
_computing_data_reduction
;
CrysAlis RED, Oxford Diffraction Ltd.,
Version 1.171.31.5 (release 28-08-2006 CrysAlis171 .NET)
(compiled Aug 28 2006,13:05:05)
;
_computing_molecular_graphics 'Bruker SHELXTL'
_computing_publication_material 'Bruker SHELXTL'
_computing_structure_refinement 'SHELXL-97 (Sheldrick, 1997)'
_computing_structure_solution 'SHELXS-97 (Sheldrick, 1990)'
_diffrn_ambient_temperature 100(2)
_diffrn_detector_area_resol_mean 8.3367
_diffrn_measured_fraction_theta_full 0.998
_diffrn_measured_fraction_theta_max 0.998
_diffrn_measurement_device_type 'Oxford Diffraction XCalibur 2'
_diffrn_measurement_method 'phi and omega scans'
_diffrn_radiation_monochromator graphite
_diffrn_radiation_source 'fine-focus sealed tube'
_diffrn_radiation_type MoK\a
_diffrn_radiation_wavelength 0.71073
_diffrn_reflns_av_R_equivalents 0.0648
_diffrn_reflns_av_sigmaI/netI 0.0473
_diffrn_reflns_limit_h_max 14
_diffrn_reflns_limit_h_min -15
_diffrn_reflns_limit_k_max 24
_diffrn_reflns_limit_k_min -24
_diffrn_reflns_limit_l_max 36
_diffrn_reflns_limit_l_min -35
_diffrn_reflns_number 92580
_diffrn_reflns_theta_full 21.97
_diffrn_reflns_theta_max 21.97
_diffrn_reflns_theta_min 2.76
_exptl_absorpt_coefficient_mu 1.583
_exptl_absorpt_correction_T_max 0.5700
_exptl_absorpt_correction_T_min 0.3640
_exptl_absorpt_correction_type multi-scan
_exptl_absorpt_process_details
;
CrysAlis RED, Oxford Diffraction Ltd.,
Version 1.171.31.5 (release 28-08-2006 CrysAlis171 .NET)
(compiled Aug 28 2006,13:05:05)
Empirical absorption correction using spherical harmonics,
implemented in SCALE3 ABSPACK scaling algorithm.
;
_exptl_crystal_colour GREEN
_exptl_crystal_density_diffrn 1.440
_exptl_crystal_density_method 'not measured'
_exptl_crystal_description BLOCK
_exptl_crystal_F_000 5323
_exptl_crystal_size_max 0.80
_exptl_crystal_size_mid 0.40
_exptl_crystal_size_min 0.40
_refine_diff_density_max 0.854
_refine_diff_density_min -0.981
_refine_diff_density_rms 0.138
_refine_ls_extinction_method none
_refine_ls_goodness_of_fit_ref 1.189
_refine_ls_hydrogen_treatment constr
_refine_ls_matrix_type full
_refine_ls_number_parameters 1409
_refine_ls_number_reflns 14380
_refine_ls_number_restraints 825
_refine_ls_restrained_S_all 1.177
_refine_ls_R_factor_all 0.1190
_refine_ls_R_factor_gt 0.0699
_refine_ls_shift/su_max 0.000
_refine_ls_shift/su_mean 0.000
_refine_ls_structure_factor_coef Fsqd
_refine_ls_weighting_details 'calc w=1/[\s^2^(Fo^2^)+(0.0285P)^2^+166.4697P] where P=(Fo^2^+2Fc^2^)/3'
_refine_ls_weighting_scheme calc
_refine_ls_wR_factor_gt 0.1499
_refine_ls_wR_factor_ref 0.1874
_reflns_number_gt 10046
_reflns_number_total 14380
_reflns_threshold_expression >2sigma(I)
_cod_data_source_file b711650k.txt
_cod_data_source_block c409b1
_cod_original_sg_symbol_H-M P2(1)/C
_cod_original_formula_sum 'C87.20 H133 Cl3.60 N6.20 Ni9 O36 P2'
_cod_database_code 7102359

loop_
_symmetry_equiv_pos_as_xyz
'x, y, z'
'-x, y+1/2, -z+1/2'
'-x, -y, -z'
'x, -y-1/2, z-1/2'

loop_
_atom_site_label
_atom_site_type_symbol
_atom_site_fract_x
_atom_site_fract_y
_atom_site_fract_z
_atom_site_U_iso_or_equiv
_atom_site_adp_type
_atom_site_occupancy
_atom_site_symmetry_multiplicity
_atom_site_calc_flag
_atom_site_refinement_flags
_atom_site_disorder_assembly
_atom_site_disorder_group
Ni1 Ni -0.13555(9) 0.33612(6) 0.06038(4) 0.0314(3) Uani 1 1 d . . .
Ni2 Ni -0.29152(9) 0.28300(6) 0.01498(4) 0.0314(3) Uani 1 1 d . . .
Ni3 Ni -0.20009(8) 0.18003(5) 0.05556(4) 0.0269(3) Uani 1 1 d . . .
Ni4 Ni -0.17598(9) 0.11242(5) 0.13439(4) 0.0312(3) Uani 1 1 d . . .
Ni5 Ni -0.17531(10) 0.30991(6) 0.21557(4) 0.0406(4) Uani 1 1 d . . .
Ni6 Ni -0.18381(9) 0.17614(6) 0.21321(4) 0.0353(4) Uani 1 1 d . . .
Ni7 Ni -0.38537(9) 0.12619(6) 0.16028(4) 0.0330(3) Uani 1 1 d . . .
Ni8 Ni -0.37560(9) 0.28291(6) 0.17671(4) 0.0323(3) Uani 1 1 d . . .
Ni9 Ni -0.27370(8) 0.34250(5) 0.11684(4) 0.0287(3) Uani 1 1 d . . .
P1 P -0.11439(17) 0.24793(11) 0.13741(7) 0.0271(6) Uani 1 1 d . . .
P2 P -0.37933(17) 0.22232(11) 0.08885(8) 0.0274(6) Uani 1 1 d . . .
Cl12 Cl -0.5343(3) 0.34925(16) 0.24613(10) 0.0710(11) Uani 1 1 d . B .
Cl15 Cl -0.6138(3) 0.03604(16) 0.14011(13) 0.0842(12) Uani 1 1 d . B .
O1 O -0.1638(4) 0.2572(3) 0.03402(18) 0.0277(16) Uani 1 1 d . . .
O2 O -0.2717(4) 0.3439(3) 0.05768(18) 0.0276(16) Uani 1 1 d . B .
O3 O -0.2623(4) 0.1554(3) 0.16431(18) 0.0298(16) Uani 1 1 d . B .
O4 O -0.2580(4) 0.1072(3) 0.08061(19) 0.0313(16) Uani 1 1 d . . .
O101 O -0.1439(4) 0.3069(3) 0.11846(18) 0.0261(15) Uani 1 1 d . B .
O102 O -0.1544(4) 0.1961(3) 0.11375(18) 0.0281(16) Uani 1 1 d . B .
O103 O -0.1348(4) 0.2462(3) 0.18018(19) 0.0320(16) Uani 1 1 d . B .
O111 O -0.3235(4) 0.2205(3) 0.05439(17) 0.0280(16) Uani 1 1 d . B .
O112 O -0.3946(4) 0.1596(3) 0.10249(19) 0.0307(16) Uani 1 1 d . B .
O113 O -0.3354(4) 0.2614(3) 0.12256(18) 0.0286(16) Uani 1 1 d . B .
O120 O -0.2693(5) 0.2437(3) 0.22303(18) 0.0345(17) Uani 1 1 d . B .
O130 O -0.2764(4) 0.3431(3) 0.1766(2) 0.0342(17) Uani 1 1 d D B .
O140 O -0.0947(5) 0.1185(3) 0.1890(2) 0.0376(18) Uani 1 1 d . B .
O150 O -0.4402(5) 0.2069(3) 0.1752(2) 0.0365(18) Uani 1 1 d . B .
O160 O -0.1341(5) 0.3756(3) 0.0067(2) 0.045(2) Uani 1 1 d . . .
O161 O -0.2579(5) 0.3389(3) -0.0264(2) 0.0431(19) Uani 1 1 d . . .
O170 O -0.1086(5) 0.4167(3) 0.0831(2) 0.0410(19) Uani 1 1 d . B .
O171 O -0.2131(5) 0.4230(3) 0.1232(2) 0.0352(17) Uani 1 1 d . B .
O180 O -0.3116(5) 0.2226(3) -0.0287(2) 0.0418(19) Uani 1 1 d . . .
O181 O -0.2352(4) 0.1469(3) -0.0010(2) 0.0362(18) Uani 1 1 d . . .
O190 O -0.0869(4) 0.1348(3) 0.0534(2) 0.0353(17) Uani 1 1 d . . .
O191 O -0.0717(5) 0.0808(3) 0.1087(2) 0.0427(19) Uani 1 1 d . . .
O200 O -0.2147(5) 0.0316(3) 0.1491(2) 0.043(2) Uani 1 1 d . B .
O201 O -0.3628(5) 0.0439(3) 0.1417(2) 0.0422(19) Uani 1 1 d . B .
O210 O -0.0839(5) 0.2899(3) 0.2598(2) 0.051(2) Uani 1 1 d . B .
O211 O -0.0945(5) 0.1932(3) 0.2602(2) 0.0419(19) Uani 1 1 d . B .
O220 O -0.2349(5) 0.1144(3) 0.24557(19) 0.0388(18) Uani 1 1 d . B .
O221 O -0.3743(5) 0.0987(3) 0.2171(2) 0.0438(19) Uani 1 1 d . B .
O230 O -0.4708(5) 0.3369(3) 0.1533(2) 0.0392(18) Uani 1 1 d . B .
O231 O -0.3936(5) 0.3833(3) 0.1103(2) 0.0355(17) Uani 1 1 d . B .
O240 O 0.0011(4) 0.3201(3) 0.0589(2) 0.0330(17) Uani 1 1 d . A .
O241 O 0.0292(8) 0.3784(6) 0.0083(4) 0.061(4) Uani 0.65 1 d P A 1
O242 O 0.0449(16) 0.4114(10) 0.0590(7) 0.060(7) Uani 0.35 1 d P A 2
O250 O -0.4207(5) 0.3166(3) -0.0058(2) 0.0430(19) Uani 1 1 d . . .
O251 O -0.4286(5) 0.2840(4) -0.0679(2) 0.060(2) Uani 1 1 d . . .
O260 O -0.0938(6) 0.3745(3) 0.1954(2) 0.055(2) Uani 1 1 d . B .
N120 N -0.3923(6) 0.2886(4) 0.2378(3) 0.041(2) Uani 1 1 d . B .
N150 N -0.5295(6) 0.1329(4) 0.1586(3) 0.041(2) Uani 1 1 d . B .
C100 C 0.0033(6) 0.2396(5) 0.1386(3) 0.036(2) Uani 1 1 d U B .
H10A H 0.0191 0.1994 0.1474 0.043 Uiso 1 1 calc R . .
H10B H 0.0178 0.2435 0.1113 0.043 Uiso 1 1 calc R . .
C101 C 0.0613(7) 0.2808(6) 0.1639(3) 0.047(2) Uani 1 1 d U . .
C102 C 0.1080(8) 0.2631(7) 0.1989(4) 0.063(3) Uani 1 1 d U B .
H102 H 0.1001 0.2245 0.2080 0.076 Uiso 1 1 calc R . .
C103 C 0.1668(9) 0.3006(8) 0.2215(4) 0.076(3) Uani 1 1 d U . .
H103 H 0.2015 0.2868 0.2446 0.091 Uiso 1 1 calc R B .
C104 C 0.1737(10) 0.3571(8) 0.2098(4) 0.082(3) Uani 1 1 d U B .
H104 H 0.2127 0.3828 0.2255 0.098 Uiso 1 1 calc R . .
C105 C 0.1257(9) 0.3779(7) 0.1760(4) 0.078(3) Uani 1 1 d U . .
H105 H 0.1299 0.4175 0.1682 0.093 Uiso 1 1 calc R B .
C106 C 0.0708(9) 0.3388(6) 0.1536(4) 0.065(3) Uani 1 1 d U B .
H106 H 0.0379 0.3525 0.1299 0.078 Uiso 1 1 calc R . .
C110 C -0.4859(6) 0.2537(4) 0.0712(3) 0.027(2) Uani 1 1 d U B .
H11A H -0.5160 0.2648 0.0941 0.033 Uiso 1 1 calc R . .
H11B H -0.4761 0.2898 0.0565 0.033 Uiso 1 1 calc R . .
C111 C -0.5459(7) 0.2146(5) 0.0453(3) 0.037(2) Uani 1 1 d U . .
C112 C -0.5267(8) 0.1968(5) 0.0088(3) 0.044(2) Uani 1 1 d U B .
H112 H -0.4732 0.2092 -0.0004 0.053 Uiso 1 1 calc R . .
C113 C -0.5850(8) 0.1608(5) -0.0144(4) 0.054(3) Uani 1 1 d U . .
H113 H -0.5710 0.1487 -0.0394 0.065 Uiso 1 1 calc R B .
C114 C -0.6631(8) 0.1424(6) -0.0017(4) 0.059(3) Uani 1 1 d U B .
H114 H -0.7034 0.1186 -0.0182 0.070 Uiso 1 1 calc R . .
C115 C -0.6824(8) 0.1587(5) 0.0350(4) 0.054(3) Uani 1 1 d U . .
H115 H -0.7350 0.1450 0.0445 0.065 Uiso 1 1 calc R B .
C116 C -0.6245(7) 0.1951(5) 0.0580(4) 0.045(2) Uani 1 1 d U B .
H116 H -0.6387 0.2071 0.0830 0.054 Uiso 1 1 calc R . .
C120 C -0.3223(8) 0.2547(5) 0.2500(3) 0.042(3) Uani 1 1 d U . .
C121 C -0.3071(9) 0.2328(5) 0.2884(3) 0.046(2) Uani 1 1 d U B .
H121 H -0.2575 0.2086 0.2966 0.055 Uiso 1 1 calc R . .
C122 C -0.3678(9) 0.2480(5) 0.3139(3) 0.052(3) Uani 1 1 d U . .
H122 H -0.3603 0.2332 0.3400 0.063 Uiso 1 1 calc R B .
C123 C -0.4391(9) 0.2844(5) 0.3017(3) 0.056(3) Uani 1 1 d U B .
H123 H -0.4801 0.2959 0.3191 0.067 Uiso 1 1 calc R . .
C124 C -0.4476(9) 0.3031(5) 0.2635(3) 0.051(3) Uani 1 1 d U . .
N130 N -0.233(3) 0.3693(11) 0.2367(15) 0.19(4) Uiso 0.30 1 d PG B 1
C130 C -0.270(3) 0.3908(15) 0.2004(12) 0.083(7) Uiso 0.30 1 d PGDU B 1
C131 C -0.307(3) 0.4465(16) 0.1977(8) 0.077(6) Uiso 0.30 1 d PGU B 1
H131 H -0.3324 0.4611 0.1729 0.092 Uiso 0.30 1 calc PR B 1
C132 C -0.306(2) 0.4808(11) 0.2312(9) 0.076(6) Uiso 0.30 1 d PGU B 1
H132 H -0.3304 0.5189 0.2293 0.091 Uiso 0.30 1 calc PR B 1
C133 C -0.268(2) 0.4594(14) 0.2674(7) 0.066(6) Uiso 0.30 1 d PGU B 1
H133 H -0.2672 0.4829 0.2903 0.079 Uiso 0.30 1 calc PR B 1
C134 C -0.232(3) 0.4037(16) 0.2702(11) 0.061(7) Uiso 0.30 1 d PGU B 1
Cl13 Cl -0.1659(11) 0.3873(7) 0.3152(4) 0.083(4) Uiso 0.30 1 d PU . 1
N510 N -0.2441(18) 0.3756(8) 0.2417(9) 0.013(8) Uiso 0.30 1 d PG B 2
C510 C -0.282(2) 0.3882(12) 0.2035(8) 0.081(7) Uiso 0.30 1 d PGDU B 2
C511 C -0.334(3) 0.4376(14) 0.1960(7) 0.079(6) Uiso 0.30 1 d PGU B 2
H511 H -0.3597 0.4462 0.1699 0.094 Uiso 0.30 1 calc PR B 2
C512 C -0.349(2) 0.4746(11) 0.2267(9) 0.078(7) Uiso 0.30 1 d PGU B 2
H512 H -0.3846 0.5084 0.2216 0.093 Uiso 0.30 1 calc PR B 2
C513 C -0.311(2) 0.4620(12) 0.2649(8) 0.072(6) Uiso 0.30 1 d PGU B 2
H513 H -0.3214 0.4873 0.2859 0.087 Uiso 0.30 1 calc PR B 2
C514 C -0.259(2) 0.4126(13) 0.2724(7) 0.063(6) Uiso 0.30 1 d PGU B 2
Cl51 Cl -0.2095(14) 0.4032(9) 0.3135(6) 0.119(6) Uiso 0.30 1 d PU B 2
N520 N -0.2208(14) 0.3695(8) 0.2546(6) 0.008(5) Uiso 0.40 1 d P B 3
C520 C -0.261(3) 0.3979(17) 0.2711(11) 0.062(5) Uiso 0.40 1 d PU B 3
C521 C -0.309(2) 0.4387(13) 0.2973(9) 0.049(6) Uiso 0.40 1 d PU B 3
H52A H -0.3301 0.4161 0.3186 0.074 Uiso 0.40 1 calc PR B 3
H52B H -0.3603 0.4568 0.2814 0.074 Uiso 0.40 1 calc PR B 3
H52C H -0.2682 0.4691 0.3085 0.074 Uiso 0.40 1 calc PR B 3
Cl14 Cl 0.0613(4) -0.0604(2) 0.15368(16) 0.0739(17) Uani 0.65 1 d PU . 1
N140 N -0.0190(9) 0.0321(6) 0.1766(4) 0.036(3) Uani 0.65 1 d P B 1
C140 C -0.0571(16) 0.0681(11) 0.2027(7) 0.049(4) Uani 0.65 1 d PU B 1
C141 C -0.0526(13) 0.0527(8) 0.2417(6) 0.054(3) Uani 0.65 1 d PU B 1
H141 H -0.0760 0.0773 0.2602 0.065 Uiso 0.65 1 calc PR B 1
C142 C -0.0113(14) -0.0017(9) 0.2534(7) 0.058(3) Uani 0.65 1 d PU B 1
H142 H -0.0077 -0.0134 0.2801 0.069 Uiso 0.65 1 calc PR B 1
C143 C 0.0240(14) -0.0381(10) 0.2264(6) 0.057(3) Uani 0.65 1 d PU B 1
H143 H 0.0522 -0.0738 0.2346 0.069 Uiso 0.65 1 calc PR B 1
C144 C 0.0169(13) -0.0213(8) 0.1888(6) 0.054(4) Uani 0.65 1 d PU B 1
Cl50 Cl -0.0485(7) -0.0814(5) 0.2178(3) 0.078(3) Uiso 0.35 1 d PU B 2
N500 N -0.0633(18) 0.0314(14) 0.2049(8) 0.042(7) Uiso 0.35 1 d P B 2
C500 C -0.046(3) 0.0872(19) 0.2096(14) 0.049(5) Uiso 0.35 1 d PU B 2
C501 C 0.034(2) 0.1032(15) 0.2352(9) 0.045(6) Uiso 0.35 1 d PU B 2
H501 H 0.0509 0.1429 0.2389 0.054 Uiso 0.35 1 calc PR B 2
C502 C 0.086(2) 0.0586(15) 0.2539(10) 0.052(6) Uiso 0.35 1 d PU B 2
H502 H 0.1408 0.0674 0.2690 0.063 Uiso 0.35 1 calc PR B 2
C503 C 0.057(3) 0.0031(16) 0.2505(11) 0.056(4) Uiso 0.35 1 d PU B 2
H503 H 0.0875 -0.0257 0.2670 0.067 Uiso 0.35 1 calc PR B 2
C504 C -0.015(3) -0.0136(18) 0.2241(13) 0.056(4) Uiso 0.35 1 d PU B 2
C150 C -0.5223(8) 0.1898(5) 0.1683(3) 0.041(3) Uani 1 1 d U . .
C151 C -0.5971(7) 0.2245(6) 0.1706(3) 0.050(3) Uani 1 1 d U B .
H151 H -0.5916 0.2651 0.1761 0.059 Uiso 1 1 calc R . .
C152 C -0.6784(8) 0.1984(6) 0.1647(4) 0.062(3) Uani 1 1 d U . .
H152 H -0.7301 0.2211 0.1669 0.074 Uiso 1 1 calc R B .
C153 C -0.6879(9) 0.1388(6) 0.1555(4) 0.064(3) Uani 1 1 d U B .
H153 H -0.7443 0.1202 0.1517 0.077 Uiso 1 1 calc R . .
C154 C -0.6098(9) 0.1090(6) 0.1523(4) 0.060(3) Uani 1 1 d U . .
C160 C -0.1930(9) 0.3722(6) -0.0239(4) 0.054(3) Uani 1 1 d U . .
C161 C -0.1796(10) 0.4093(6) -0.0593(4) 0.067(3) Uani 1 1 d U . .
C162 C -0.1371(11) 0.3750(7) -0.0874(4) 0.087(4) Uani 1 1 d U . .
H16A H -0.1297 0.3990 -0.1105 0.131 Uiso 1 1 calc R . .
H16B H -0.1743 0.3411 -0.0957 0.131 Uiso 1 1 calc R . .
H16C H -0.0787 0.3617 -0.0752 0.131 Uiso 1 1 calc R . .
C163 C -0.1195(12) 0.4632(7) -0.0465(5) 0.100(5) Uani 1 1 d U . .
H16D H -0.1482 0.4872 -0.0281 0.150 Uiso 1 1 calc R . .
H16E H -0.1108 0.4864 -0.0698 0.150 Uiso 1 1 calc R . .
H16F H -0.0617 0.4497 -0.0337 0.150 Uiso 1 1 calc R . .
C164 C -0.2654(11) 0.4364(8) -0.0751(5) 0.104(5) Uani 1 1 d U . .
H16G H -0.2893 0.4582 -0.0541 0.156 Uiso 1 1 calc R . .
H16H H -0.3076 0.4059 -0.0851 0.156 Uiso 1 1 calc R . .
H16I H -0.2559 0.4631 -0.0965 0.156 Uiso 1 1 calc R . .
C170 C -0.1540(8) 0.4449(5) 0.1053(4) 0.045(3) Uani 1 1 d U . .
C171 C -0.1326(9) 0.5097(5) 0.1115(4) 0.058(3) Uani 1 1 d U B .
C172 C -0.0377(9) 0.5153(6) 0.1326(4) 0.080(4) Uani 1 1 d U . .
H17A H -0.0345 0.4974 0.1587 0.120 Uiso 1 1 calc R B .
H17B H -0.0217 0.5566 0.1354 0.120 Uiso 1 1 calc R . .
H17C H 0.0037 0.4955 0.1173 0.120 Uiso 1 1 calc R . .
C173 C -0.1387(12) 0.5383(6) 0.0726(5) 0.091(4) Uani 1 1 d U . .
H17D H -0.1236 0.5797 0.0760 0.137 Uiso 1 1 calc R B .
H17E H -0.1994 0.5345 0.0592 0.137 Uiso 1 1 calc R . .
H17F H -0.0971 0.5196 0.0567 0.137 Uiso 1 1 calc R . .
C174 C -0.1953(11) 0.5388(6) 0.1364(6) 0.103(5) Uani 1 1 d U . .
H17G H -0.1907 0.5198 0.1622 0.154 Uiso 1 1 calc R B .
H17H H -0.2564 0.5354 0.1233 0.154 Uiso 1 1 calc R . .
H17I H -0.1795 0.5801 0.1398 0.154 Uiso 1 1 calc R . .
C180 C -0.2761(8) 0.1726(6) -0.0299(3) 0.046(3) Uani 1 1 d U . .
C181 C -0.2843(8) 0.1430(6) -0.0712(4) 0.058(3) Uani 1 1 d U . .
C182 C -0.2321(9) 0.0864(6) -0.0694(4) 0.070(4) Uani 1 1 d U . .
H18A H -0.1687 0.0947 -0.0625 0.105 Uiso 1 1 calc R . .
H18B H -0.2416 0.0669 -0.0950 0.105 Uiso 1 1 calc R . .
H18C H -0.2524 0.0608 -0.0494 0.105 Uiso 1 1 calc R . .
C183 C -0.3820(9) 0.1299(7) -0.0832(4) 0.074(4) Uani 1 1 d U . .
H18D H -0.4026 0.1019 -0.0647 0.111 Uiso 1 1 calc R . .
H18E H -0.3901 0.1133 -0.1098 0.111 Uiso 1 1 calc R . .
H18F H -0.4164 0.1660 -0.0829 0.111 Uiso 1 1 calc R . .
C184 C -0.2478(11) 0.1866(7) -0.0998(4) 0.082(4) Uani 1 1 d U . .
H18G H -0.1848 0.1942 -0.0911 0.124 Uiso 1 1 calc R . .
H18H H -0.2812 0.2233 -0.1000 0.124 Uiso 1 1 calc R . .
H18I H -0.2542 0.1700 -0.1264 0.124 Uiso 1 1 calc R . .
C190 C -0.0467(7) 0.0990(5) 0.0763(4) 0.038(3) Uani 1 1 d U . .
C191 C 0.0395(8) 0.0708(5) 0.0646(4) 0.054(3) Uani 1 1 d U . .
C192 C 0.0186(9) 0.0073(6) 0.0564(5) 0.078(4) Uani 1 1 d U . .
H19A H 0.0021 -0.0112 0.0802 0.117 Uiso 1 1 calc R . .
H19B H 0.0711 -0.0122 0.0485 0.117 Uiso 1 1 calc R . .
H19C H -0.0309 0.0041 0.0352 0.117 Uiso 1 1 calc R . .
C193 C 0.1136(8) 0.0804(6) 0.0970(4) 0.071(4) Uani 1 1 d U . .
H19D H 0.0981 0.0628 0.1213 0.107 Uiso 1 1 calc R . .
H19E H 0.1231 0.1224 0.1010 0.107 Uiso 1 1 calc R . .
H19F H 0.1680 0.0624 0.0900 0.107 Uiso 1 1 calc R . .
C194 C 0.0631(8) 0.0985(6) 0.0274(4) 0.066(3) Uani 1 1 d U . .
H19G H 0.0147 0.0922 0.0061 0.099 Uiso 1 1 calc R . .
H19H H 0.1178 0.0808 0.0203 0.099 Uiso 1 1 calc R . .
H19I H 0.0723 0.1404 0.0316 0.099 Uiso 1 1 calc R . .
C200 C -0.2943(7) 0.0129(3) 0.1446(3) 0.041(3) Uani 1 1 d DU . .
C201 C -0.3040(6) -0.0532(3) 0.1408(2) 0.050(3) Uani 1 1 d DU B .
C202 C -0.3967(8) -0.0711(7) 0.1497(6) 0.047(5) Uani 0.50 1 d PDU B 1
H20A H -0.4031 -0.1135 0.1474 0.070 Uiso 0.50 1 calc PR B 1
H20B H -0.4418 -0.0522 0.1309 0.070 Uiso 0.50 1 calc PR B 1
H20C H -0.4046 -0.0591 0.1765 0.070 Uiso 0.50 1 calc PR B 1
C203 C -0.2336(10) -0.0831(6) 0.1698(5) 0.050(5) Uani 0.50 1 d PDU B 1
H20D H -0.2401 -0.1255 0.1674 0.076 Uiso 0.50 1 calc PR B 1
H20E H -0.2411 -0.0713 0.1967 0.076 Uiso 0.50 1 calc PR B 1
H20F H -0.1743 -0.0717 0.1640 0.076 Uiso 0.50 1 calc PR B 1
C204 C -0.2919(14) -0.0714(7) 0.0989(4) 0.060(6) Uani 0.50 1 d PDU B 1
H20G H -0.2980 -0.1139 0.0964 0.090 Uiso 0.50 1 calc PR B 1
H20H H -0.2326 -0.0597 0.0932 0.090 Uiso 0.50 1 calc PR B 1
H20I H -0.3372 -0.0524 0.0803 0.090 Uiso 0.50 1 calc PR B 1
C205 C -0.4001(9) -0.0687(7) 0.1254(7) 0.074(6) Uani 0.50 1 d PDU B 2
H20J H -0.4061 -0.1111 0.1231 0.111 Uiso 0.50 1 calc PR B 2
H20K H -0.4161 -0.0508 0.0995 0.111 Uiso 0.50 1 calc PR B 2
H20L H -0.4397 -0.0540 0.1437 0.111 Uiso 0.50 1 calc PR B 2
C206 C -0.2787(15) -0.0819(7) 0.1808(4) 0.065(6) Uani 0.50 1 d PDU B 2
H20M H -0.2851 -0.1243 0.1782 0.098 Uiso 0.50 1 calc PR B 2
H20N H -0.3178 -0.0675 0.1994 0.098 Uiso 0.50 1 calc PR B 2
H20O H -0.2169 -0.0723 0.1906 0.098 Uiso 0.50 1 calc PR B 2
C207 C -0.2426(14) -0.0757(7) 0.1119(6) 0.070(6) Uani 0.50 1 d PDU B 2
H20P H -0.2485 -0.1181 0.1094 0.105 Uiso 0.50 1 calc PR B 2
H20Q H -0.1809 -0.0657 0.1216 0.105 Uiso 0.50 1 calc PR B 2
H20R H -0.2591 -0.0575 0.0861 0.105 Uiso 0.50 1 calc PR B 2
C210 C -0.0631(9) 0.2412(6) 0.2744(3) 0.055(3) Uani 1 1 d U . .
C211 C -0.0032(9) 0.2384(5) 0.3130(4) 0.070(3) Uani 1 1 d DU B .
C212 C 0.0596(9) 0.2902(6) 0.3176(4) 0.072(4) Uani 1 1 d DU . .
H21A H 0.0980 0.2873 0.3427 0.108 Uiso 1 1 calc R B .
H21B H 0.0251 0.3264 0.3170 0.108 Uiso 1 1 calc R . .
H21C H 0.0963 0.2904 0.2959 0.108 Uiso 1 1 calc R . .
C213 C -0.0676(17) 0.2590(14) 0.3418(7) 0.074(6) Uani 0.45 1 d PDU B 1
H21D H -0.0911 0.2975 0.3338 0.111 Uiso 0.45 1 calc PR B 1
H21E H -0.0356 0.2612 0.3685 0.111 Uiso 0.45 1 calc PR B 1
H21F H -0.1168 0.2311 0.3414 0.111 Uiso 0.45 1 calc PR B 1
C214 C 0.020(3) 0.1779(9) 0.3287(10) 0.084(6) Uani 0.45 1 d PDU B 1
H21G H -0.0308 0.1520 0.3226 0.127 Uiso 0.45 1 calc PR B 1
H21H H 0.0365 0.1798 0.3573 0.127 Uiso 0.45 1 calc PR B 1
H21I H 0.0708 0.1628 0.3165 0.127 Uiso 0.45 1 calc PR B 1
C215 C -0.0504(18) 0.2122(14) 0.3455(6) 0.082(6) Uani 0.55 1 d PDU B 2
H21J H -0.0096 0.2110 0.3700 0.124 Uiso 0.55 1 calc PR B 2
H21K H -0.0699 0.1725 0.3381 0.124 Uiso 0.55 1 calc PR B 2
H21L H -0.1022 0.2361 0.3493 0.124 Uiso 0.55 1 calc PR B 2
C216 C 0.0650(15) 0.1901(10) 0.3075(8) 0.082(6) Uani 0.55 1 d PDU B 2
H21M H 0.1062 0.1858 0.3318 0.123 Uiso 0.55 1 calc PR B 2
H21N H 0.0984 0.2006 0.2858 0.123 Uiso 0.55 1 calc PR B 2
H21O H 0.0338 0.1531 0.3015 0.123 Uiso 0.55 1 calc PR B 2
C220 C -0.3095(7) 0.0908(4) 0.2431(3) 0.037(2) Uani 1 1 d DU . .
C221 C -0.3254(6) 0.0493(3) 0.2767(2) 0.049(3) Uani 1 1 d DU B .
C222 C -0.4075(11) 0.0122(8) 0.2647(5) 0.049(6) Uiso 0.45 1 d PDU B 1
H22A H -0.3983 -0.0116 0.2418 0.073 Uiso 0.45 1 calc PR B 1
H22B H -0.4591 0.0377 0.2580 0.073 Uiso 0.45 1 calc PR B 1
H22C H -0.4182 -0.0133 0.2866 0.073 Uiso 0.45 1 calc PR B 1
C223 C -0.3338(15) 0.0834(7) 0.3139(4) 0.051(6) Uiso 0.45 1 d PDU B 1
H22D H -0.2815 0.1084 0.3201 0.076 Uiso 0.45 1 calc PR B 1
H22E H -0.3380 0.0562 0.3357 0.076 Uiso 0.45 1 calc PR B 1
H22F H -0.3875 0.1076 0.3100 0.076 Uiso 0.45 1 calc PR B 1
C224 C -0.2434(11) 0.0089(8) 0.2843(6) 0.067(7) Uiso 0.45 1 d PDU B 1
H22G H -0.2352 -0.0118 0.2600 0.101 Uiso 0.45 1 calc PR B 1
H22H H -0.2524 -0.0193 0.3048 0.101 Uiso 0.45 1 calc PR B 1
H22I H -0.1904 0.0324 0.2927 0.101 Uiso 0.45 1 calc PR B 1
C225 C -0.3823(13) 0.0821(7) 0.3037(5) 0.076(7) Uiso 0.55 1 d PDU B 2
H22J H -0.3515 0.1178 0.3135 0.115 Uiso 0.55 1 calc PR B 2
H22K H -0.3921 0.0572 0.3260 0.115 Uiso 0.55 1 calc PR B 2
H22L H -0.4398 0.0923 0.2889 0.115 Uiso 0.55 1 calc PR B 2
C226 C -0.2371(9) 0.0325(8) 0.3001(5) 0.077(7) Uiso 0.55 1 d PDU B 2
H22M H -0.2076 0.0676 0.3117 0.116 Uiso 0.55 1 calc PR B 2
H22N H -0.1991 0.0139 0.2826 0.116 Uiso 0.55 1 calc PR B 2
H22O H -0.2477 0.0053 0.3211 0.116 Uiso 0.55 1 calc PR B 2
C227 C -0.3745(11) -0.0049(5) 0.2604(4) 0.042(5) Uiso 0.55 1 d PDU B 2
H22P H -0.4298 0.0065 0.2443 0.063 Uiso 0.55 1 calc PR B 2
H22Q H -0.3885 -0.0296 0.2822 0.063 Uiso 0.55 1 calc PR B 2
H22R H -0.3370 -0.0267 0.2441 0.063 Uiso 0.55 1 calc PR B 2
C230 C -0.4623(7) 0.3755(5) 0.1278(3) 0.036(2) Uani 1 1 d U . .
C231 C -0.5403(7) 0.4160(5) 0.1161(3) 0.043(2) Uani 1 1 d U B .
C232 C -0.5596(8) 0.4190(6) 0.0715(3) 0.056(3) Uani 1 1 d U . .
H23A H -0.5060 0.4317 0.0606 0.084 Uiso 1 1 calc R B .
H23B H -0.6077 0.4470 0.0641 0.084 Uiso 1 1 calc R . .
H23C H -0.5775 0.3804 0.0612 0.084 Uiso 1 1 calc R . .
C233 C -0.5106(9) 0.4762(5) 0.1316(4) 0.067(4) Uani 1 1 d U . .
H23D H -0.4574 0.4881 0.1200 0.100 Uiso 1 1 calc R B .
H23E H -0.4969 0.4747 0.1603 0.100 Uiso 1 1 calc R . .
H23F H -0.5583 0.5045 0.1244 0.100 Uiso 1 1 calc R . .
C234 C -0.6212(8) 0.3972(6) 0.1340(4) 0.055(3) Uani 1 1 d U . .
H23G H -0.6700 0.4245 0.1263 0.083 Uiso 1 1 calc R B .
H23H H -0.6077 0.3967 0.1627 0.083 Uiso 1 1 calc R . .
H23I H -0.6388 0.3580 0.1246 0.083 Uiso 1 1 calc R . .
C240 C 0.0545(9) 0.3434(6) 0.0403(5) 0.073(4) Uani 1 1 d U . .
C241 C 0.1460(9) 0.3258(7) 0.0379(5) 0.077(3) Uani 1 1 d U A .
C242 C 0.1761(10) 0.2830(8) 0.0709(5) 0.097(5) Uani 1 1 d U . .
H24A H 0.2372 0.2706 0.0689 0.145 Uiso 1 1 calc R A .
H24B H 0.1368 0.2489 0.0687 0.145 Uiso 1 1 calc R . .
H24C H 0.1735 0.3020 0.0964 0.145 Uiso 1 1 calc R . .
C243 C 0.2038(11) 0.3791(8) 0.0405(6) 0.113(5) Uani 1 1 d U . .
H24D H 0.2654 0.3677 0.0388 0.169 Uiso 1 1 calc R A .
H24E H 0.2003 0.3988 0.0656 0.169 Uiso 1 1 calc R . .
H24F H 0.1833 0.4056 0.0188 0.169 Uiso 1 1 calc R . .
C244 C 0.1551(13) 0.2926(9) 0.0007(6) 0.123(6) Uani 1 1 d U . .
H24G H 0.2174 0.2813 0.0004 0.185 Uiso 1 1 calc R A .
H24H H 0.1360 0.3174 -0.0221 0.185 Uiso 1 1 calc R . .
H24I H 0.1179 0.2576 -0.0003 0.185 Uiso 1 1 calc R . .
C250 C -0.4548(8) 0.3180(6) -0.0408(4) 0.054(3) Uani 1 1 d U . .
C251 C -0.5324(8) 0.3583(6) -0.0547(4) 0.063(3) Uani 1 1 d U . .
C252 C -0.5128(9) 0.4198(6) -0.0367(4) 0.074(4) Uani 1 1 d U . .
H25A H -0.5626 0.4460 -0.0453 0.111 Uiso 1 1 calc R . .
H25B H -0.4583 0.4353 -0.0454 0.111 Uiso 1 1 calc R . .
H25C H -0.5051 0.4170 -0.0079 0.111 Uiso 1 1 calc R . .
C253 C -0.6117(9) 0.3340(7) -0.0382(5) 0.084(4) Uani 1 1 d U . .
H25D H -0.6637 0.3585 -0.0464 0.127 Uiso 1 1 calc R . .
H25E H -0.6001 0.3335 -0.0094 0.127 Uiso 1 1 calc R . .
H25F H -0.6232 0.2942 -0.0479 0.127 Uiso 1 1 calc R . .
C254 C -0.5454(10) 0.3640(7) -0.0996(4) 0.083(4) Uani 1 1 d U . .
H25G H -0.5962 0.3897 -0.1077 0.125 Uiso 1 1 calc R . .
H25H H -0.5568 0.3254 -0.1115 0.125 Uiso 1 1 calc R . .
H25I H -0.4917 0.3806 -0.1084 0.125 Uiso 1 1 calc R . .
N1S N -0.6131(10) -0.0025(6) 0.0190(4) 0.075(5) Uani 0.80 1 d P C 1
C1S C -0.5577(10) 0.0250(7) 0.0359(5) 0.046(3) Uani 0.80 1 d PU C 1
C2S C -0.4856(10) 0.0593(6) 0.0559(5) 0.047(4) Uani 0.80 1 d PU C 1
H2S1 H -0.4574 0.0378 0.0788 0.070 Uiso 0.80 1 calc PR C 1
H2S2 H -0.5090 0.0964 0.0645 0.070 Uiso 0.80 1 calc PR C 1
H2S3 H -0.4416 0.0670 0.0379 0.070 Uiso 0.80 1 calc PR C 1
N3S N -0.385(3) 0.020(2) 0.0254(16) 0.070(16) Uiso 0.20 1 d PD D 2
C6S C -0.446(3) 0.028(2) 0.0395(16) 0.045(6) Uiso 0.20 1 d PDU D 2
C5S C -0.521(4) 0.047(3) 0.063(2) 0.044(8) Uiso 0.20 1 d PDU D 2
H5S1 H -0.5104 0.0308 0.0898 0.066 Uiso 0.20 1 calc PR D 2
H5S2 H -0.5782 0.0333 0.0501 0.066 Uiso 0.20 1 calc PR D 2
H5S3 H -0.5223 0.0900 0.0649 0.066 Uiso 0.20 1 calc PR D 2
N2S N -0.0533(10) 0.2280(8) -0.0334(5) 0.081(5) Uani 0.80 1 d P . .
C3S C -0.0070(15) 0.2001(9) -0.0479(6) 0.078(5) Uani 0.80 1 d PU . .
C4S C 0.0600(15) 0.1640(9) -0.0659(6) 0.096(6) Uani 0.80 1 d PU . .
H4S1 H 0.1145 0.1868 -0.0667 0.144 Uiso 0.80 1 calc PR . .
H4S2 H 0.0356 0.1529 -0.0927 0.144 Uiso 0.80 1 calc PR . .
H4S3 H 0.0736 0.1288 -0.0501 0.144 Uiso 0.80 1 calc PR . .
O1S O -0.2229(6) 0.0298(3) 0.0271(2) 0.059(2) Uani 1 1 d . . .
N4S N -0.746(3) 0.157(3) 0.269(2) 0.09(2) Uiso 0.20 1 d PD E 1
C7S C -0.674(3) 0.147(2) 0.2688(17) 0.043(10) Uiso 0.20 1 d PDU E 1
C8S C -0.574(3) 0.155(2) 0.2640(16) 0.030(10) Uiso 0.20 1 d PDU E 1
H8S1 H -0.5587 0.1296 0.2429 0.045 Uiso 0.20 1 calc PR E 1
H8S2 H -0.5375 0.1444 0.2887 0.045 Uiso 0.20 1 calc PR E 1
H8S3 H -0.5623 0.1957 0.2576 0.045 Uiso 0.20 1 calc PR E 1
N1T N -0.680(4) 0.189(4) 0.276(2) 0.13(3) Uiso 0.20 1 d PD F 2
C1T C -0.613(3) 0.171(2) 0.2717(14) 0.047(10) Uiso 0.20 1 d PDU F 2
C2T C -0.536(3) 0.140(2) 0.2543(14) 0.026(10) Uiso 0.20 1 d PDU F 2
H2T1 H -0.5528 0.1003 0.2470 0.039 Uiso 0.20 1 calc PR F 2
H2T2 H -0.4830 0.1400 0.2740 0.039 Uiso 0.20 1 calc PR F 2
H2T3 H -0.5224 0.1617 0.2310 0.039 Uiso 0.20 1 calc PR F 2

loop_
_atom_site_aniso_label
_atom_site_aniso_U_11
_atom_site_aniso_U_22
_atom_site_aniso_U_33
_atom_site_aniso_U_23
_atom_site_aniso_U_13
_atom_site_aniso_U_12
Ni1 0.0311(8) 0.0311(7) 0.0330(8) 0.0040(6) 0.0083(6) 0.0038(6)
Ni2 0.0313(8) 0.0388(8) 0.0245(7) 0.0053(6) 0.0052(6) 0.0094(6)
Ni3 0.0247(7) 0.0280(7) 0.0271(7) -0.0025(6) -0.0004(5) 0.0038(6)
Ni4 0.0352(8) 0.0243(7) 0.0312(8) 0.0003(6) -0.0075(6) 0.0018(6)
Ni5 0.0566(10) 0.0382(8) 0.0283(8) -0.0071(7) 0.0105(7) -0.0160(7)
Ni6 0.0451(9) 0.0332(8) 0.0262(8) 0.0020(6) -0.0009(6) -0.0090(7)
Ni7 0.0381(8) 0.0309(8) 0.0296(8) 0.0038(6) 0.0031(6) -0.0076(6)
Ni8 0.0410(8) 0.0289(7) 0.0289(8) 0.0000(6) 0.0119(6) -0.0025(6)
Ni9 0.0330(8) 0.0259(7) 0.0288(8) 0.0026(6) 0.0093(6) 0.0027(6)
P1 0.0306(15) 0.0249(14) 0.0258(15) 0.0017(12) 0.0034(12) -0.0002(12)
P2 0.0269(15) 0.0301(15) 0.0257(15) 0.0011(12) 0.0052(12) 0.0058(12)
Cl12 0.090(3) 0.073(2) 0.057(2) -0.0003(18) 0.039(2) 0.021(2)
Cl15 0.066(2) 0.067(2) 0.119(3) -0.028(2) 0.012(2) -0.035(2)
O1 0.022(4) 0.028(4) 0.034(4) 0.004(3) 0.005(3) 0.004(3)
O2 0.021(4) 0.033(4) 0.030(4) -0.002(3) 0.007(3) 0.003(3)
O3 0.029(4) 0.033(4) 0.026(4) -0.009(3) -0.002(3) -0.004(3)
O4 0.034(4) 0.028(4) 0.030(4) 0.004(3) -0.004(3) -0.001(3)
O101 0.033(4) 0.022(4) 0.023(4) -0.002(3) 0.005(3) -0.005(3)
O102 0.034(4) 0.022(4) 0.027(4) -0.002(3) -0.004(3) -0.004(3)
O103 0.033(4) 0.029(4) 0.035(4) 0.001(3) 0.008(3) -0.007(3)
O111 0.028(4) 0.040(4) 0.015(3) 0.006(3) -0.002(3) 0.005(3)
O112 0.024(4) 0.030(4) 0.036(4) -0.012(3) -0.004(3) -0.002(3)
O113 0.032(4) 0.031(4) 0.024(4) 0.007(3) 0.005(3) 0.001(3)
O120 0.058(5) 0.028(4) 0.019(4) 0.006(3) 0.011(3) -0.013(3)
O130 0.036(4) 0.027(4) 0.041(4) -0.006(3) 0.008(3) -0.005(3)
O140 0.045(5) 0.035(4) 0.029(4) 0.006(3) -0.007(3) 0.002(4)
O150 0.040(5) 0.037(4) 0.034(4) -0.001(3) 0.011(3) -0.003(4)
O160 0.049(5) 0.042(5) 0.047(5) 0.017(4) 0.021(4) 0.015(4)
O161 0.040(5) 0.060(5) 0.032(4) 0.013(4) 0.013(4) 0.005(4)
O170 0.036(5) 0.033(4) 0.058(5) 0.006(4) 0.022(4) 0.001(3)
O171 0.036(4) 0.029(4) 0.043(5) 0.003(3) 0.011(4) 0.000(3)
O180 0.032(4) 0.056(5) 0.036(4) 0.006(4) -0.001(3) 0.013(4)
O181 0.030(4) 0.040(4) 0.038(5) -0.006(4) 0.001(3) 0.005(3)
O190 0.031(4) 0.036(4) 0.038(4) -0.004(4) -0.003(3) 0.007(3)
O191 0.047(5) 0.028(4) 0.050(5) -0.010(4) -0.006(4) 0.010(4)
O200 0.048(5) 0.016(4) 0.061(5) 0.003(4) -0.012(4) 0.001(3)
O201 0.051(5) 0.034(4) 0.038(5) -0.002(4) -0.008(4) -0.008(4)
O210 0.070(6) 0.046(5) 0.033(5) -0.004(4) -0.009(4) -0.021(4)
O211 0.051(5) 0.043(5) 0.029(4) 0.000(4) -0.009(4) -0.005(4)
O220 0.053(5) 0.039(4) 0.023(4) 0.003(3) -0.001(3) -0.008(4)
O221 0.050(5) 0.037(4) 0.045(5) 0.007(4) 0.009(4) -0.015(4)
O230 0.045(5) 0.037(4) 0.040(5) -0.004(4) 0.019(4) 0.002(4)
O231 0.034(4) 0.034(4) 0.041(4) 0.003(3) 0.014(4) 0.007(3)
O240 0.026(4) 0.032(4) 0.042(4) 0.000(3) 0.009(3) 0.006(3)
O241 0.051(8) 0.065(9) 0.070(9) 0.046(8) 0.022(7) 0.007(7)
O242 0.068(17) 0.053(15) 0.059(16) 0.015(13) 0.014(13) -0.027(13)
O250 0.033(4) 0.060(5) 0.037(5) 0.014(4) 0.008(4) 0.015(4)
O251 0.057(6) 0.084(6) 0.036(5) 0.004(5) -0.001(4) 0.028(5)
O260 0.079(6) 0.060(5) 0.027(4) -0.005(4) 0.012(4) -0.028(5)
N120 0.053(6) 0.037(5) 0.036(6) 0.006(4) 0.017(5) -0.004(5)
N150 0.038(6) 0.041(6) 0.045(6) 0.004(5) 0.003(4) -0.011(5)
C100 0.032(5) 0.044(6) 0.030(5) 0.000(5) -0.002(4) -0.006(5)
C101 0.037(5) 0.072(5) 0.034(5) -0.015(5) 0.008(4) -0.011(5)
C102 0.042(6) 0.103(7) 0.044(6) -0.018(5) 0.003(5) -0.006(5)
C103 0.053(6) 0.125(8) 0.048(6) -0.026(6) 0.001(5) -0.008(6)
C104 0.064(7) 0.121(8) 0.060(6) -0.037(7) 0.004(5) -0.028(7)
C105 0.072(7) 0.101(7) 0.060(6) -0.030(6) 0.010(5) -0.037(6)
C106 0.062(6) 0.080(6) 0.052(6) -0.029(5) 0.004(5) -0.027(6)
C110 0.024(5) 0.032(5) 0.028(5) -0.006(4) 0.010(4) 0.003(4)
C111 0.030(4) 0.039(5) 0.041(5) -0.005(4) -0.002(4) 0.008(4)
C112 0.039(5) 0.051(6) 0.041(5) -0.007(5) -0.001(4) 0.009(5)
C113 0.048(6) 0.061(6) 0.050(6) -0.009(5) -0.003(5) 0.013(5)
C114 0.047(6) 0.062(6) 0.062(6) -0.013(5) -0.011(5) 0.008(5)
C115 0.035(5) 0.060(6) 0.066(6) -0.014(5) -0.002(5) -0.003(5)
C116 0.034(5) 0.049(5) 0.052(6) -0.009(5) 0.000(4) 0.003(4)
C120 0.068(7) 0.034(6) 0.025(5) -0.005(5) 0.013(5) -0.013(6)
C121 0.076(6) 0.039(5) 0.024(5) -0.006(4) 0.011(5) -0.014(5)
C122 0.086(7) 0.048(6) 0.024(5) -0.003(5) 0.015(5) -0.019(5)
C123 0.086(7) 0.050(6) 0.037(5) -0.002(5) 0.024(5) -0.010(5)
C124 0.074(7) 0.042(6) 0.042(6) 0.000(5) 0.028(6) -0.010(6)
Cl14 0.115(5) 0.052(3) 0.054(3) 0.005(3) 0.009(3) 0.044(3)
N140 0.033(8) 0.039(8) 0.036(8) -0.005(7) -0.001(7) 0.003(7)
C140 0.053(7) 0.049(8) 0.044(7) 0.001(7) -0.001(6) 0.003(7)
C141 0.059(6) 0.056(6) 0.044(6) 0.001(5) -0.002(6) 0.003(5)
C142 0.061(6) 0.059(5) 0.050(5) 0.003(5) -0.001(5) 0.005(5)
C143 0.060(5) 0.058(5) 0.052(5) 0.008(5) 0.002(5) 0.008(5)
C144 0.062(7) 0.054(7) 0.045(6) 0.008(6) 0.002(6) 0.007(6)
C150 0.036(6) 0.052(7) 0.036(6) 0.007(5) 0.010(5) -0.008(5)
C151 0.039(5) 0.064(6) 0.051(6) -0.004(5) 0.025(5) -0.003(5)
C152 0.042(5) 0.080(6) 0.067(6) -0.001(6) 0.017(5) -0.003(5)
C153 0.045(6) 0.083(7) 0.064(6) -0.003(6) 0.012(5) -0.018(5)
C154 0.044(7) 0.077(8) 0.058(7) -0.011(6) 0.008(6) -0.019(6)
C160 0.053(7) 0.064(7) 0.049(7) 0.012(6) 0.031(6) 0.022(6)
C161 0.072(7) 0.076(7) 0.060(6) 0.024(6) 0.036(6) 0.016(6)
C162 0.117(11) 0.095(10) 0.058(8) 0.031(7) 0.046(8) 0.015(9)
C163 0.133(12) 0.091(10) 0.085(10) 0.032(8) 0.046(9) -0.008(9)
C164 0.098(10) 0.120(12) 0.099(11) 0.065(9) 0.034(8) 0.033(9)
C170 0.042(6) 0.024(5) 0.070(7) -0.001(5) 0.016(6) -0.004(5)
C171 0.064(6) 0.031(5) 0.084(7) -0.011(5) 0.034(6) -0.007(5)
C172 0.079(9) 0.074(9) 0.090(10) -0.028(8) 0.024(7) -0.036(7)
C173 0.130(12) 0.044(8) 0.100(10) 0.008(7) 0.012(9) -0.020(8)
C174 0.107(11) 0.052(8) 0.163(13) -0.035(9) 0.067(10) -0.021(8)
C180 0.036(6) 0.068(7) 0.031(6) -0.007(5) -0.007(5) 0.004(6)
C181 0.051(6) 0.079(7) 0.038(5) -0.013(5) -0.016(5) 0.019(5)
C182 0.073(9) 0.084(9) 0.047(8) -0.030(7) -0.016(7) 0.033(7)
C183 0.066(8) 0.092(10) 0.055(8) -0.030(7) -0.024(6) 0.021(7)
C184 0.103(10) 0.105(10) 0.041(7) -0.011(7) 0.016(7) 0.016(8)
C190 0.027(5) 0.028(5) 0.058(7) -0.019(5) 0.000(5) -0.015(5)
C191 0.032(5) 0.045(5) 0.084(7) -0.013(5) 0.004(5) 0.002(5)
C192 0.058(8) 0.058(7) 0.119(11) -0.024(8) 0.012(8) 0.015(6)
C193 0.041(7) 0.069(8) 0.098(10) -0.011(8) -0.014(7) 0.013(6)
C194 0.041(7) 0.070(8) 0.090(9) -0.022(7) 0.019(6) 0.005(6)
C200 0.059(7) 0.034(5) 0.027(6) 0.004(4) -0.009(5) -0.007(5)
C201 0.067(6) 0.027(5) 0.051(6) 0.000(4) -0.011(5) -0.005(5)
C202 0.069(10) 0.026(9) 0.039(12) 0.016(10) -0.022(9) -0.004(8)
C203 0.061(12) 0.022(9) 0.068(11) 0.008(9) 0.009(10) -0.003(9)
C204 0.074(13) 0.038(10) 0.063(10) -0.020(9) -0.012(10) -0.008(11)
C205 0.078(11) 0.040(10) 0.095(14) -0.001(12) -0.022(11) -0.024(10)
C206 0.085(14) 0.043(10) 0.066(11) 0.015(10) 0.000(11) 0.002(12)
C207 0.096(13) 0.043(10) 0.068(12) -0.021(10) 0.002(11) -0.001(11)
C210 0.062(7) 0.067(8) 0.033(6) 0.004(6) -0.005(5) -0.025(6)
C211 0.081(7) 0.077(7) 0.045(6) 0.007(6) -0.016(5) -0.031(6)
C212 0.066(8) 0.083(8) 0.061(9) -0.011(7) -0.017(7) -0.020(7)
C213 0.095(13) 0.088(13) 0.034(10) 0.017(12) -0.009(10) -0.036(12)
C214 0.102(13) 0.086(11) 0.056(12) 0.018(10) -0.025(11) -0.026(10)
C215 0.105(12) 0.092(12) 0.042(9) 0.022(10) -0.022(9) -0.027(11)
C216 0.094(13) 0.080(11) 0.061(12) 0.015(11) -0.035(10) -0.032(10)
C220 0.058(7) 0.025(5) 0.029(6) 0.003(4) 0.007(5) -0.012(5)
C221 0.066(5) 0.036(5) 0.046(5) 0.008(4) 0.011(5) -0.009(5)
C230 0.034(6) 0.035(6) 0.037(6) -0.013(5) 0.002(5) 0.007(5)
C231 0.039(5) 0.048(5) 0.044(5) -0.004(5) 0.010(4) 0.014(5)
C232 0.047(7) 0.075(8) 0.047(7) 0.012(6) 0.011(6) 0.020(6)
C233 0.077(9) 0.047(7) 0.079(9) -0.003(7) 0.023(7) 0.017(6)
C234 0.048(7) 0.069(8) 0.052(7) 0.006(6) 0.017(6) 0.016(6)
C240 0.039(6) 0.071(8) 0.110(9) 0.035(7) 0.005(7) -0.009(6)
C241 0.046(6) 0.088(8) 0.101(8) 0.008(6) 0.022(6) -0.005(6)
C242 0.063(9) 0.114(11) 0.116(11) 0.009(9) 0.019(8) 0.046(8)
C243 0.066(9) 0.107(11) 0.167(14) -0.017(10) 0.021(10) -0.015(8)
C244 0.125(13) 0.136(13) 0.112(11) -0.015(10) 0.026(11) 0.000(11)
C250 0.039(6) 0.071(7) 0.053(7) 0.020(6) 0.011(6) 0.015(6)
C251 0.048(6) 0.080(7) 0.061(6) 0.022(6) 0.007(5) 0.026(5)
C252 0.069(9) 0.082(8) 0.072(9) 0.021(7) 0.015(7) 0.036(7)
C253 0.046(7) 0.108(10) 0.100(10) 0.041(9) 0.012(7) 0.033(7)
C254 0.079(10) 0.101(10) 0.066(8) 0.020(8) -0.010(7) 0.039(8)
N1S 0.076(11) 0.064(9) 0.077(11) -0.024(8) -0.022(8) -0.030(8)
C1S 0.050(7) 0.041(6) 0.046(7) -0.003(6) 0.001(6) -0.001(6)
C2S 0.043(8) 0.043(7) 0.052(8) -0.003(7) -0.008(7) -0.009(6)
N2S 0.069(11) 0.105(13) 0.075(11) -0.013(10) 0.028(9) 0.009(10)
C3S 0.101(15) 0.074(12) 0.064(12) -0.002(9) 0.032(10) -0.001(10)
C4S 0.134(16) 0.076(12) 0.087(13) -0.007(10) 0.047(11) 0.014(11)
O1S 0.062(6) 0.052(5) 0.063(6) -0.012(4) 0.010(4) 0.007(4)

loop_
_atom_type_symbol
_atom_type_description
_atom_type_scat_dispersion_real
_atom_type_scat_dispersion_imag
_atom_type_scat_source
C C 0.0033 0.0016 'International Tables Vol C Tables 4.2.6.8 and 6.1.1.4'
H H 0.0000 0.0000 'International Tables Vol C Tables 4.2.6.8 and 6.1.1.4'
N N 0.0061 0.0033 'International Tables Vol C Tables 4.2.6.8 and 6.1.1.4'
O O 0.0106 0.0060 'International Tables Vol C Tables 4.2.6.8 and 6.1.1.4'
P P 0.1023 0.0942 'International Tables Vol C Tables 4.2.6.8 and 6.1.1.4'
Cl Cl 0.1484 0.1585 'International Tables Vol C Tables 4.2.6.8 and 6.1.1.4'
Ni Ni 0.3393 1.1124 'International Tables Vol C Tables 4.2.6.8 and 6.1.1.4'

loop_
_geom_angle_atom_site_label_1
_geom_angle_atom_site_label_2
_geom_angle_atom_site_label_3
_geom_angle
_geom_angle_site_symmetry_3
O170 Ni1 O1 176.4(3) .
O170 Ni1 O160 85.2(3) .
O1 Ni1 O160 91.2(3) .
O170 Ni1 O2 95.2(3) .
O1 Ni1 O2 84.5(2) .
O160 Ni1 O2 92.5(3) .
O170 Ni1 O240 90.9(3) .
O1 Ni1 O240 89.3(2) .
O160 Ni1 O240 86.3(3) .
O2 Ni1 O240 173.6(3) .
O170 Ni1 O101 87.7(3) .
O1 Ni1 O101 95.8(2) .
O160 Ni1 O101 171.8(3) .
O2 Ni1 O101 83.8(2) .
O240 Ni1 O101 98.2(3) .
O170 Ni1 Ni2 133.9(2) .
O1 Ni1 Ni2 44.47(17) .
O160 Ni1 Ni2 78.8(2) .
O2 Ni1 Ni2 43.53(18) .
O240 Ni1 Ni2 130.14(19) .
O101 Ni1 Ni2 103.22(17) .
O2 Ni2 O161 92.4(3) .
O2 Ni2 O180 179.1(3) .
O161 Ni2 O180 86.7(3) .
O2 Ni2 O1 85.4(2) .
O161 Ni2 O1 95.5(3) .
O180 Ni2 O1 94.9(3) .
O2 Ni2 O111 91.8(3) .
O161 Ni2 O111 175.5(3) .
O180 Ni2 O111 89.1(3) .
O1 Ni2 O111 83.2(2) .
O2 Ni2 O250 92.3(3) .
O161 Ni2 O250 80.7(3) .
O180 Ni2 O250 87.3(3) .
O1 Ni2 O250 175.5(3) .
O111 Ni2 O250 100.8(3) .
O2 Ni2 Ni1 44.72(17) .
O161 Ni2 Ni1 81.4(2) .
O180 Ni2 Ni1 135.3(2) .
O1 Ni2 Ni1 44.24(18) .
O111 Ni2 Ni1 100.41(18) .
O250 Ni2 Ni1 132.2(2) .
O2 Ni2 Ni3 100.98(18) .
O161 Ni2 Ni3 133.1(2) .
O180 Ni2 Ni3 79.8(2) .
O1 Ni2 Ni3 42.30(17) .
O111 Ni2 Ni3 44.14(17) .
O250 Ni2 Ni3 142.2(2) .
Ni1 Ni2 Ni3 77.56(5) .
O190 Ni3 O1 99.5(3) .
O190 Ni3 O102 86.7(3) .
O1 Ni3 O102 97.1(3) .
O190 Ni3 O111 174.5(3) .
O1 Ni3 O111 83.6(2) .
O102 Ni3 O111 97.6(2) .
O190 Ni3 O181 84.2(3) .
O1 Ni3 O181 91.7(3) .
O102 Ni3 O181 168.3(3) .
O111 Ni3 O181 91.2(2) .
O190 Ni3 O4 90.4(3) .
O1 Ni3 O4 170.0(3) .
O102 Ni3 O4 81.7(2) .
O111 Ni3 O4 86.7(2) .
O181 Ni3 O4 91.1(3) .
O190 Ni3 Ni2 137.5(2) .
O1 Ni3 Ni2 43.16(17) .
O102 Ni3 Ni2 112.92(18) .
O111 Ni3 Ni2 43.68(17) .
O181 Ni3 Ni2 78.8(2) .
O4 Ni3 Ni2 128.28(18) .
O3 Ni4 O200 95.4(3) .
O3 Ni4 O191 168.9(3) .
O200 Ni4 O191 92.7(3) .
O3 Ni4 O102 82.1(3) .
O200 Ni4 O102 171.3(3) .
O191 Ni4 O102 91.0(3) .
O3 Ni4 O4 97.1(3) .
O200 Ni4 O4 90.4(3) .
O191 Ni4 O4 90.4(3) .
O102 Ni4 O4 81.7(2) .
O3 Ni4 O140 82.1(3) .
O200 Ni4 O140 89.8(3) .
O191 Ni4 O140 90.4(3) .
O102 Ni4 O140 98.1(3) .
O4 Ni4 O140 179.1(3) .
N130 Ni5 O210 101.2(16) .
N130 Ni5 O103 165.6(16) .
O210 Ni5 O103 93.2(3) .
N130 Ni5 O130 67.9(16) .
O210 Ni5 O130 169.1(3) .
O103 Ni5 O130 97.7(3) .
N130 Ni5 N520 16.4(19) .
O210 Ni5 N520 85.2(7) .
O103 Ni5 N520 175.2(5) .
O130 Ni5 N520 83.9(7) .
N130 Ni5 N510 2.7(19) .
O210 Ni5 N510 100.2(9) .
O103 Ni5 N510 166.1(9) .
O130 Ni5 N510 68.9(9) .
N520 Ni5 N510 15.1(7) .
N130 Ni5 O260 86.2(14) .
O210 Ni5 O260 91.8(3) .
O103 Ni5 O260 94.4(3) .
O130 Ni5 O260 86.9(3) .
N520 Ni5 O260 90.2(5) .
N510 Ni5 O260 88.7(7) .
N130 Ni5 O120 97.2(14) .
O210 Ni5 O120 99.2(3) .
O103 Ni5 O120 79.4(3) .
O130 Ni5 O120 83.4(3) .
N520 Ni5 O120 96.3(5) .
N510 Ni5 O120 94.9(7) .
O260 Ni5 O120 167.6(3) .
N130 Ni5 C130 35.9(9) .
O210 Ni5 C130 134.4(7) .
O103 Ni5 C130 130.6(8) .
O130 Ni5 C130 34.9(7) .
N520 Ni5 C130 52.2(11) .
N510 Ni5 C130 37.7(14) .
O260 Ni5 C130 75.1(11) .
O120 Ni5 C130 100.8(11) .
N130 Ni5 C510 33.5(19) .
O210 Ni5 C510 133.9(6) .
O103 Ni5 C510 132.4(6) .
O130 Ni5 C510 35.2(5) .
N520 Ni5 C510 49.9(6) .
N510 Ni5 C510 35.0(5) .
O260 Ni5 C510 80.0(9) .
O120 Ni5 C510 96.2(9) .
C130 Ni5 C510 5.2(18) .
O3 Ni6 O211 174.3(3) .
O3 Ni6 O220 93.7(3) .
O211 Ni6 O220 87.9(3) .
O3 Ni6 O120 89.7(3) .
O211 Ni6 O120 95.5(3) .
O220 Ni6 O120 98.4(3) .
O3 Ni6 O140 82.3(3) .
O211 Ni6 O140 92.1(3) .
O220 Ni6 O140 94.9(3) .
O120 Ni6 O140 165.0(3) .
O3 Ni6 O103 86.9(3) .
O211 Ni6 O103 91.9(3) .
O220 Ni6 O103 176.2(3) .
O120 Ni6 O103 77.9(2) .
O140 Ni6 O103 88.9(3) .
O3 Ni7 O201 98.2(3) .
O3 Ni7 O221 94.2(3) .
O201 Ni7 O221 90.9(3) .
O3 Ni7 O112 83.9(3) .
O201 Ni7 O112 92.1(3) .
O221 Ni7 O112 176.6(3) .
O3 Ni7 O150 94.7(3) .
O201 Ni7 O150 166.6(3) .
O221 Ni7 O150 91.6(3) .
O112 Ni7 O150 85.8(3) .
O3 Ni7 N150 155.9(3) .
O201 Ni7 N150 105.3(3) .
O221 Ni7 N150 90.6(3) .
O112 Ni7 N150 90.0(3) .
O150 Ni7 N150 61.5(3) .
O230 Ni8 O150 101.7(3) .
O230 Ni8 O130 94.3(3) .
O150 Ni8 O130 161.7(3) .
O230 Ni8 O113 93.8(3) .
O150 Ni8 O113 88.1(3) .
O130 Ni8 O113 82.0(3) .
O230 Ni8 N120 100.8(3) .
O150 Ni8 N120 87.8(3) .
O130 Ni8 N120 97.9(3) .
O113 Ni8 N120 165.3(3) .
O230 Ni8 O120 158.5(3) .
O150 Ni8 O120 88.7(3) .
O130 Ni8 O120 79.2(3) .
O113 Ni8 O120 105.3(2) .
N120 Ni8 O120 60.5(3) .
O231 Ni9 O2 90.4(3) .
O231 Ni9 O130 88.7(3) .
O2 Ni9 O130 178.7(3) .
O231 Ni9 O171 88.9(3) .
O2 Ni9 O171 91.6(3) .
O130 Ni9 O171 87.3(3) .
O231 Ni9 O113 90.9(3) .
O2 Ni9 O113 99.8(2) .
O130 Ni9 O113 81.3(2) .
O171 Ni9 O113 168.6(3) .
O231 Ni9 O101 173.1(3) .
O2 Ni9 O101 84.4(2) .
O130 Ni9 O101 96.3(3) .
O171 Ni9 O101 86.7(2) .
O113 Ni9 O101 94.6(2) .
O102 P1 O103 112.0(4) .
O102 P1 O101 112.7(4) .
O103 P1 O101 110.0(4) .
O102 P1 C100 105.0(4) .
O103 P1 C100 107.1(4) .
O101 P1 C100 109.8(4) .
O111 P2 O112 109.1(4) .
O111 P2 O113 111.3(4) .
O112 P2 O113 112.4(4) .
O111 P2 C110 108.0(4) .
O112 P2 C110 108.2(4) .
O113 P2 C110 107.7(4) .
Ni3 O1 Ni1 131.7(3) .
Ni3 O1 Ni2 94.5(3) .
Ni1 O1 Ni2 91.3(2) .
Ni2 O2 Ni9 133.9(3) .
Ni2 O2 Ni1 91.7(2) .
Ni9 O2 Ni1 95.4(3) .
Ni7 O3 Ni6 127.1(3) .
Ni7 O3 Ni4 117.8(3) .
Ni6 O3 Ni4 100.8(3) .
Ni4 O4 Ni3 94.7(3) .
P1 O101 Ni1 128.6(4) .
P1 O101 Ni9 124.5(4) .
Ni1 O101 Ni9 91.0(2) .
P1 O102 Ni3 135.9(4) .
P1 O102 Ni4 127.4(4) .
Ni3 O102 Ni4 96.7(2) .
P1 O103 Ni5 131.3(4) .
P1 O103 Ni6 130.2(4) .
Ni5 O103 Ni6 94.2(3) .
P2 O111 Ni2 132.9(4) .
P2 O111 Ni3 125.2(4) .
Ni2 O111 Ni3 92.2(2) .
P2 O112 Ni7 129.0(4) .
P2 O113 Ni8 131.0(4) .
P2 O113 Ni9 126.8(4) .
Ni8 O113 Ni9 93.2(3) .
C120 O120 Ni6 134.6(7) .
C120 O120 Ni5 115.1(6) .
Ni6 O120 Ni5 94.2(3) .
C120 O120 Ni8 88.4(6) .
Ni6 O120 Ni8 125.3(3) .
Ni5 O120 Ni8 93.5(2) .
C130 O130 C510 9(3) .
C130 O130 Ni8 122(2) .
C510 O130 Ni8 113.4(16) .
C130 O130 Ni5 85(2) .
C510 O130 Ni5 86.8(15) .
Ni8 O130 Ni5 103.8(3) .
C130 O130 Ni9 127(2) .
C510 O130 Ni9 132.5(15) .
Ni8 O130 Ni9 95.9(3) .
Ni5 O130 Ni9 122.7(3) .
C500 O140 C140 22(2) .
C500 O140 Ni4 137(2) .
C140 O140 Ni4 115.3(10) .
C500 O140 Ni6 121(2) .
C140 O140 Ni6 131.0(11) .
Ni4 O140 Ni6 93.3(3) .
C150 O150 Ni8 136.5(7) .
C150 O150 Ni7 95.1(6) .
Ni8 O150 Ni7 124.3(3) .
C160 O160 Ni1 128.1(8) .
C160 O161 Ni2 127.5(8) .
C170 O170 Ni1 126.8(7) .
C170 O171 Ni9 130.2(7) .
C180 O180 Ni2 127.8(7) .
C180 O181 Ni3 127.4(7) .
C190 O190 Ni3 132.2(7) .
C190 O191 Ni4 125.9(7) .
C200 O200 Ni4 125.3(6) .
C200 O201 Ni7 132.3(6) .
C210 O210 Ni5 129.3(7) .
C210 O211 Ni6 131.2(8) .
C220 O220 Ni6 132.6(6) .
C220 O221 Ni7 133.5(6) .
C230 O230 Ni8 125.7(7) .
C230 O231 Ni9 131.0(7) .
C240 O240 Ni1 131.1(8) .
C250 O250 Ni2 125.5(7) .
C124 N120 C120 118.7(10) .
C124 N120 Ni8 145.2(9) .
C120 N120 Ni8 94.7(6) .
C154 N150 C150 119.0(11) .
C154 N150 Ni7 150.3(9) .
C150 N150 Ni7 90.6(7) .
C101 C100 P1 117.4(8) .
C101 C100 H10A 108.0 .
P1 C100 H10A 108.0 .
C101 C100 H10B 108.0 .
P1 C100 H10B 108.0 .
H10A C100 H10B 107.2 .
C102 C101 C106 116.5(12) .
C102 C101 C100 121.5(12) .
C106 C101 C100 122.0(11) .
C101 C102 C103 121.6(15) .
C101 C102 H102 119.2 .
C103 C102 H102 119.2 .
C104 C103 C102 119.3(15) .
C104 C103 H103 120.4 .
C102 C103 H103 120.4 .
C103 C104 C105 121.5(14) .
C103 C104 H104 119.2 .
C105 C104 H104 119.2 .
C104 C105 C106 117.5(16) .
C104 C105 H105 121.3 .
C106 C105 H105 121.3 .
C105 C106 C101 123.5(14) .
C105 C106 H106 118.3 .
C101 C106 H106 118.3 .
C111 C110 P2 114.5(7) .
C111 C110 H11A 108.6 .
P2 C110 H11A 108.6 .
C111 C110 H11B 108.6 .
P2 C110 H11B 108.6 .
H11A C110 H11B 107.6 .
C112 C111 C116 118.3(10) .
C112 C111 C110 122.3(10) .
C116 C111 C110 119.3(10) .
C111 C112 C113 120.2(11) .
C111 C112 H112 119.9 .
C113 C112 H112 119.9 .
C114 C113 C112 121.0(12) .
C114 C113 H113 119.5 .
C112 C113 H113 119.5 .
C113 C114 C115 119.6(12) .
C113 C114 H114 120.2 .
C115 C114 H114 120.2 .
C114 C115 C116 119.4(12) .
C114 C115 H115 120.3 .
C116 C115 H115 120.3 .
C115 C116 C111 121.5(11) .
C115 C116 H116 119.3 .
C111 C116 H116 119.3 .
O120 C120 N120 115.0(9) .
O120 C120 C121 123.0(11) .
N120 C120 C121 122.0(11) .
C122 C121 C120 117.3(12) .
C122 C121 H121 121.4 .
C120 C121 H121 121.4 .
C123 C122 C121 120.8(11) .
C123 C122 H122 119.6 .
C121 C122 H122 119.6 .
C124 C123 C122 116.9(12) .
C124 C123 H123 121.5 .
C122 C123 H123 121.5 .
N120 C124 C123 124.2(12) .
N120 C124 Cl12 116.0(9) .
C123 C124 Cl12 119.8(10) .
C130 N130 C134 120.0 .
C130 N130 Ni5 94(3) .
C134 N130 Ni5 143(3) .
O130 C130 N130 104(3) .
O130 C130 C131 135(3) .
N130 C130 C131 120.0 .
O130 C130 Ni5 59.7(16) .
N130 C130 Ni5 50.0(19) .
C131 C130 Ni5 164(2) .
C132 C131 C130 120.0 .
C132 C131 H131 120.0 .
C130 C131 H131 120.0 .
C133 C132 C131 120.0 .
C133 C132 H132 120.0 .
C131 C132 H132 120.0 .
C132 C133 C134 120.0 .
C132 C133 H133 120.0 .
C134 C133 H133 120.0 .
C133 C134 N130 120.0 .
C133 C134 Cl13 115(2) .
N130 C134 Cl13 123(2) .
C134 Cl13 Cl14 127.7(15) 2
C510 N510 C514 120.0 .
C510 N510 Ni5 85.1(17) .
C514 N510 Ni5 153.8(17) .
C511 C510 N510 120.0 .
C511 C510 O130 124(2) .
N510 C510 O130 115(2) .
C511 C510 Ni5 172.9(14) .
N510 C510 Ni5 59.9(13) .
O130 C510 Ni5 58.0(11) .
C510 C511 C512 120.0 .
C510 C511 H511 120.0 .
C512 C511 H511 120.0 .
C511 C512 C513 120.0 .
C511 C512 H512 120.0 .
C513 C512 H512 120.0 .
C514 C513 C512 120.0 .
C514 C513 H513 120.0 .
C512 C513 H513 120.0 .
C513 C514 N510 120.0 .
C513 C514 Cl51 119(2) .
N510 C514 Cl51 120(2) .
C520 N520 Ni5 166(3) .
N520 C520 C521 174(4) .
C144 Cl14 Cl13 105.9(8) 2_545
C144 N140 C140 120.6(17) .
O140 C140 C141 122(2) .
O140 C140 N140 118.2(19) .
C141 C140 N140 120(2) .
C140 C141 C142 118(2) .
C140 C141 H141 121.2 .
C142 C141 H141 121.2 .
C143 C142 C141 122(2) .
C143 C142 H142 119.1 .
C141 C142 H142 119.1 .
C144 C143 C142 118(2) .
C144 C143 H143 120.9 .
C142 C143 H143 120.9 .
C143 C144 N140 121.9(19) .
C143 C144 Cl14 122.5(16) .
N140 C144 Cl14 115.4(13) .
C500 N500 C504 126(3) .
O140 C500 N500 115(4) .
O140 C500 C501 128(4) .
N500 C500 C501 117(4) .
C502 C501 C500 118(3) .
C502 C501 H501 121.0 .
C500 C501 H501 121.0 .
C503 C502 C501 120(4) .
C503 C502 H502 120.0 .
C501 C502 H502 120.0 .
C502 C503 C504 123(4) .
C502 C503 H503 118.7 .
C504 C503 H503 118.7 .
C503 C504 N500 116(4) .
C503 C504 Cl50 124(3) .
N500 C504 Cl50 120(3) .
O150 C150 N150 112.6(10) .
O150 C150 C151 125.8(11) .
N150 C150 C151 121.6(11) .
C152 C151 C150 117.9(12) .
C152 C151 H151 121.0 .
C150 C151 H151 121.0 .
C151 C152 C153 121.7(13) .
C151 C152 H152 119.1 .
C153 C152 H152 119.1 .
C154 C153 C152 115.7(12) .
C154 C153 H153 122.1 .
C152 C153 H153 122.1 .
N150 C154 C153 124.0(13) .
N150 C154 Cl15 116.4(10) .
C153 C154 Cl15 119.6(10) .
O161 C160 O160 123.8(11) .
O161 C160 C161 118.3(13) .
O160 C160 C161 117.8(13) .
C162 C161 C164 115.1(14) .
C162 C161 C160 109.9(11) .
C164 C161 C160 109.3(11) .
C162 C161 C163 108.7(12) .
C164 C161 C163 103.0(13) .
C160 C161 C163 110.6(13) .
C161 C162 H16A 109.5 .
C161 C162 H16B 109.5 .
H16A C162 H16B 109.5 .
C161 C162 H16C 109.5 .
H16A C162 H16C 109.5 .
H16B C162 H16C 109.5 .
C161 C163 H16D 109.5 .
C161 C163 H16E 109.5 .
H16D C163 H16E 109.5 .
C161 C163 H16F 109.5 .
H16D C163 H16F 109.5 .
H16E C163 H16F 109.5 .
C161 C164 H16G 109.5 .
C161 C164 H16H 109.5 .
H16G C164 H16H 109.5 .
C161 C164 H16I 109.5 .
H16G C164 H16I 109.5 .
H16H C164 H16I 109.5 .
O171 C170 O170 124.3(10) .
O171 C170 C171 118.3(10) .
O170 C170 C171 117.3(10) .
C173 C171 C174 109.9(13) .
C173 C171 C170 108.4(11) .
C174 C171 C170 111.8(11) .
C173 C171 C172 109.8(12) .
C174 C171 C172 108.4(13) .
C170 C171 C172 108.5(11) .
C171 C172 H17A 109.5 .
C171 C172 H17B 109.5 .
H17A C172 H17B 109.5 .
C171 C172 H17C 109.5 .
H17A C172 H17C 109.5 .
H17B C172 H17C 109.5 .
C171 C173 H17D 109.5 .
C171 C173 H17E 109.5 .
H17D C173 H17E 109.5 .
C171 C173 H17F 109.5 .
H17D C173 H17F 109.5 .
H17E C173 H17F 109.5 .
C171 C174 H17G 109.5 .
C171 C174 H17H 109.5 .
H17G C174 H17H 109.5 .
C171 C174 H17I 109.5 .
H17G C174 H17I 109.5 .
H17H C174 H17I 109.5 .
O181 C180 O180 125.0(10) .
O181 C180 C181 119.3(11) .
O180 C180 C181 115.7(10) .
C183 C181 C182 109.2(12) .
C183 C181 C184 111.8(11) .
C182 C181 C184 110.7(12) .
C183 C181 C180 107.3(10) .
C182 C181 C180 110.6(10) .
C184 C181 C180 107.3(11) .
C181 C182 H18A 109.5 .
C181 C182 H18B 109.5 .
H18A C182 H18B 109.5 .
C181 C182 H18C 109.5 .
H18A C182 H18C 109.5 .
H18B C182 H18C 109.5 .
C181 C183 H18D 109.5 .
C181 C183 H18E 109.5 .
H18D C183 H18E 109.5 .
C181 C183 H18F 109.5 .
H18D C183 H18F 109.5 .
H18E C183 H18F 109.5 .
C181 C184 H18G 109.5 .
C181 C184 H18H 109.5 .
H18G C184 H18H 109.5 .
C181 C184 H18I 109.5 .
H18G C184 H18I 109.5 .
H18H C184 H18I 109.5 .
O190 C190 O191 125.7(10) .
O190 C190 C191 118.4(11) .
O191 C190 C191 115.8(11) .
C193 C191 C194 109.3(11) .
C193 C191 C192 113.7(12) .
C194 C191 C192 108.4(12) .
C193 C191 C190 109.0(11) .
C194 C191 C190 109.8(11) .
C192 C191 C190 106.6(10) .
C191 C192 H19A 109.5 .
C191 C192 H19B 109.5 .
H19A C192 H19B 109.5 .
C191 C192 H19C 109.5 .
H19A C192 H19C 109.5 .
H19B C192 H19C 109.5 .
C191 C193 H19D 109.5 .
C191 C193 H19E 109.5 .
H19D C193 H19E 109.5 .
C191 C193 H19F 109.5 .
H19D C193 H19F 109.5 .
H19E C193 H19F 109.5 .
C191 C194 H19G 109.5 .
C191 C194 H19H 109.5 .
H19G C194 H19H 109.5 .
C191 C194 H19I 109.5 .
H19G C194 H19I 109.5 .
H19H C194 H19I 109.5 .
O201 C200 O200 125.7(8) .
O201 C200 C201 119.1(8) .
O200 C200 C201 115.2(8) .
C206 C201 C205 109.5(7) .
C206 C201 C200 109.9(7) .
C205 C201 C200 109.7(7) .
C206 C201 C203 31.2(10) .
C205 C201 C203 132.9(10) .
C200 C201 C203 109.7(7) .
C206 C201 C204 132.8(10) .
C205 C201 C204 80.4(10) .
C200 C201 C204 109.3(7) .
C203 C201 C204 109.4(7) .
C206 C201 C202 80.8(10) .
C205 C201 C202 31.5(10) .
C200 C201 C202 109.3(7) .
C203 C201 C202 109.6(7) .
C204 C201 C202 109.6(7) .
C206 C201 C207 109.4(7) .
C205 C201 C207 109.2(7) .
C200 C201 C207 109.2(7) .
C203 C201 C207 80.7(10) .
C204 C201 C207 31.3(10) .
C202 C201 C207 133.4(10) .
C201 C202 H20A 109.5 .
C201 C202 H20B 109.5 .
H20A C202 H20B 109.5 .
C201 C202 H20C 109.5 .
H20A C202 H20C 109.5 .
H20B C202 H20C 109.5 .
C201 C203 H20D 109.5 .
C201 C203 H20E 109.5 .
H20D C203 H20E 109.5 .
C201 C203 H20F 109.5 .
H20D C203 H20F 109.5 .
H20E C203 H20F 109.5 .
C201 C204 H20G 109.5 .
C201 C204 H20H 109.5 .
H20G C204 H20H 109.5 .
C201 C204 H20I 109.5 .
H20G C204 H20I 109.5 .
H20H C204 H20I 109.5 .
C201 C205 H20J 109.5 .
C201 C205 H20K 109.5 .
H20J C205 H20K 109.5 .
C201 C205 H20L 109.5 .
H20J C205 H20L 109.5 .
H20K C205 H20L 109.5 .
C201 C206 H20M 109.5 .
C201 C206 H20N 109.5 .
H20M C206 H20N 109.5 .
C201 C206 H20O 109.5 .
H20M C206 H20O 109.5 .
H20N C206 H20O 109.5 .
C201 C207 H20P 109.5 .
C201 C207 H20Q 109.5 .
H20P C207 H20Q 109.5 .
C201 C207 H20R 109.5 .
H20P C207 H20R 109.5 .
H20Q C207 H20R 109.5 .
O210 C210 O211 123.9(11) .
O210 C210 C211 118.9(11) .
O211 C210 C211 117.0(11) .
C210 C211 C214 116.1(15) .
C210 C211 C212 110.9(10) .
C214 C211 C212 124.2(17) .
C210 C211 C215 111.9(13) .
C214 C211 C215 59.3(18) .
C212 C211 C215 125.5(15) .
C210 C211 C216 105.2(13) .
C214 C211 C216 41.7(16) .
C212 C211 C216 98.8(14) .
C215 C211 C216 100.9(18) .
C210 C211 C213 100.9(15) .
C214 C211 C213 101(2) .
C212 C211 C213 97.7(15) .
C215 C211 C213 42.3(15) .
C216 C211 C213 141.5(18) .
C211 C212 H21A 109.5 .
C211 C212 H21B 109.5 .
H21A C212 H21B 109.5 .
C211 C212 H21C 109.5 .
H21A C212 H21C 109.5 .
H21B C212 H21C 109.5 .
C211 C213 H21D 109.5 .
C211 C213 H21E 109.5 .
H21D C213 H21E 109.5 .
C211 C213 H21F 109.5 .
H21D C213 H21F 109.5 .
H21E C213 H21F 109.5 .
C211 C214 H21G 109.5 .
C211 C214 H21H 109.5 .
H21G C214 H21H 109.5 .
C211 C214 H21I 109.5 .
H21G C214 H21I 109.5 .
H21H C214 H21I 109.5 .
C211 C215 H21J 109.5 .
C211 C215 H21K 109.5 .
H21J C215 H21K 109.5 .
C211 C215 H21L 109.5 .
H21J C215 H21L 109.5 .
H21K C215 H21L 109.5 .
C211 C216 H21M 109.5 .
C211 C216 H21N 109.5 .
H21M C216 H21N 109.5 .
C211 C216 H21O 109.5 .
H21M C216 H21O 109.5 .
H21N C216 H21O 109.5 .
O220 C220 O221 127.4(7) .
O220 C220 C221 116.4(8) .
O221 C220 C221 116.1(8) .
C223 C221 C227 130.1(9) .
C223 C221 C222 111.3(7) .
C227 C221 C222 25.4(9) .
C223 C221 C226 81.3(10) .
C227 C221 C226 110.3(7) .
C222 C221 C226 129.7(10) .
C223 C221 C220 110.4(7) .
C227 C221 C220 110.2(7) .
C222 C221 C220 110.0(7) .
C226 C221 C220 110.0(7) .
C223 C221 C225 29.4(10) .
C227 C221 C225 109.6(7) .
C222 C221 C225 86.2(10) .
C226 C221 C225 109.3(7) .
C220 C221 C225 107.4(7) .
C223 C221 C224 108.6(7) .
C227 C221 C224 85.4(10) .
C222 C221 C224 109.0(7) .
C226 C221 C224 28.8(10) .
C220 C221 C224 107.3(7) .
C225 C221 C224 133.9(10) .
C221 C222 H22A 109.5 .
C221 C222 H22B 109.5 .
H22A C222 H22B 109.5 .
C221 C222 H22C 109.5 .
H22A C222 H22C 109.5 .
H22B C222 H22C 109.5 .
C221 C223 H22D 109.5 .
C221 C223 H22E 109.5 .
H22D C223 H22E 109.5 .
C221 C223 H22F 109.5 .
H22D C223 H22F 109.5 .
H22E C223 H22F 109.5 .
C221 C224 H22G 109.5 .
C221 C224 H22H 109.5 .
H22G C224 H22H 109.5 .
C221 C224 H22I 109.5 .
H22G C224 H22I 109.5 .
H22H C224 H22I 109.5 .
C221 C225 H22J 109.5 .
C221 C225 H22K 109.5 .
H22J C225 H22K 109.5 .
C221 C225 H22L 109.5 .
H22J C225 H22L 109.5 .
H22K C225 H22L 109.5 .
C221 C226 H22M 109.5 .
C221 C226 H22N 109.5 .
H22M C226 H22N 109.5 .
C221 C226 H22O 109.5 .
H22M C226 H22O 109.5 .
H22N C226 H22O 109.5 .
C221 C227 H22P 109.5 .
C221 C227 H22Q 109.5 .
H22P C227 H22Q 109.5 .
C221 C227 H22R 109.5 .
H22P C227 H22R 109.5 .
H22Q C227 H22R 109.5 .
O230 C230 O231 125.6(9) .
O230 C230 C231 118.0(10) .
O231 C230 C231 116.5(10) .
C234 C231 C230 111.4(10) .
C234 C231 C232 111.0(10) .
C230 C231 C232 109.8(9) .
C234 C231 C233 109.8(10) .
C230 C231 C233 106.0(10) .
C232 C231 C233 108.7(10) .
C231 C232 H23A 109.5 .
C231 C232 H23B 109.5 .
H23A C232 H23B 109.5 .
C231 C232 H23C 109.5 .
H23A C232 H23C 109.5 .
H23B C232 H23C 109.5 .
C231 C233 H23D 109.5 .
C231 C233 H23E 109.5 .
H23D C233 H23E 109.5 .
C231 C233 H23F 109.5 .
H23D C233 H23F 109.5 .
H23E C233 H23F 109.5 .
C231 C234 H23G 109.5 .
C231 C234 H23H 109.5 .
H23G C234 H23H 109.5 .
C231 C234 H23I 109.5 .
H23G C234 H23I 109.5 .
H23H C234 H23I 109.5 .
O240 C240 O241 122.5(12) .
O240 C240 C241 127.5(13) .
O241 C240 C241 106.9(13) .
O240 C240 O242 96.4(13) .
O241 C240 O242 74.7(12) .
C241 C240 O242 113.7(14) .
C240 C241 C243 108.9(14) .
C240 C241 C244 112.1(15) .
C243 C241 C244 110.3(14) .
C240 C241 C242 109.6(12) .
C243 C241 C242 111.3(15) .
C244 C241 C242 104.6(14) .
C241 C242 H24A 109.5 .
C241 C242 H24B 109.5 .
H24A C242 H24B 109.5 .
C241 C242 H24C 109.5 .
H24A C242 H24C 109.5 .
H24B C242 H24C 109.5 .
C241 C243 H24D 109.5 .
C241 C243 H24E 109.5 .
H24D C243 H24E 109.5 .
C241 C243 H24F 109.5 .
H24D C243 H24F 109.5 .
H24E C243 H24F 109.5 .
C241 C244 H24G 109.5 .
C241 C244 H24H 109.5 .
H24G C244 H24H 109.5 .
C241 C244 H24I 109.5 .
H24G C244 H24I 109.5 .
H24H C244 H24I 109.5 .
O250 C250 O251 122.7(11) .
O250 C250 C251 121.9(12) .
O251 C250 C251 115.4(11) .
C253 C251 C250 106.4(11) .
C253 C251 C254 113.7(13) .
C250 C251 C254 111.3(11) .
C253 C251 C252 108.0(12) .
C250 C251 C252 108.9(11) .
C254 C251 C252 108.4(12) .
C251 C252 H25A 109.5 .
C251 C252 H25B 109.5 .
H25A C252 H25B 109.5 .
C251 C252 H25C 109.5 .
H25A C252 H25C 109.5 .
H25B C252 H25C 109.5 .
C251 C253 H25D 109.5 .
C251 C253 H25E 109.5 .
H25D C253 H25E 109.5 .
C251 C253 H25F 109.5 .
H25D C253 H25F 109.5 .
H25E C253 H25F 109.5 .
C251 C254 H25G 109.5 .
C251 C254 H25H 109.5 .
H25G C254 H25H 109.5 .
C251 C254 H25I 109.5 .
H25G C254 H25I 109.5 .
H25H C254 H25I 109.5 .
N1S C1S C2S 177.5(19) .
N3S C6S C5S 170(6) .
C6S C5S H5S1 109.5 .
C6S C5S H5S2 109.5 .
H5S1 C5S H5S2 109.5 .
C6S C5S H5S3 109.5 .
H5S1 C5S H5S3 109.5 .
H5S2 C5S H5S3 109.5 .
N2S C3S C4S 177(2) .
C3S C4S H4S1 109.5 .
C3S C4S H4S2 109.5 .
H4S1 C4S H4S2 109.5 .
C3S C4S H4S3 109.5 .
H4S1 C4S H4S3 109.5 .
H4S2 C4S H4S3 109.5 .
N4S C7S C8S 161(4) .
N1T C1T C2T 163(4) .
C1T C2T H2T1 109.5 .
C1T C2T H2T2 109.5 .
H2T1 C2T H2T2 109.5 .
C1T C2T H2T3 109.5 .
H2T1 C2T H2T3 109.5 .
H2T2 C2T H2T3 109.5 .

loop_
_geom_bond_atom_site_label_1
_geom_bond_atom_site_label_2
_geom_bond_distance
_geom_bond_site_symmetry_2
Ni1 O170 2.026(7) .
Ni1 O1 2.044(6) .
Ni1 O160 2.052(7) .
Ni1 O2 2.062(6) .
Ni1 O240 2.110(7) .
Ni1 O101 2.118(6) .
Ni1 Ni2 2.9286(19) .
Ni2 O2 2.018(6) .
Ni2 O161 2.022(7) .
Ni2 O180 2.035(8) .
Ni2 O1 2.052(6) .
Ni2 O111 2.067(6) .
Ni2 O250 2.142(7) .
Ni2 Ni3 2.9910(17) .
Ni3 O190 2.014(7) .
Ni3 O1 2.019(6) .
Ni3 O102 2.061(6) .
Ni3 O111 2.085(6) .
Ni3 O181 2.087(7) .
Ni3 O4 2.117(6) .
Ni4 O3 2.017(6) .
Ni4 O200 2.027(7) .
Ni4 O191 2.035(8) .
Ni4 O102 2.084(6) .
Ni4 O4 2.094(6) .
Ni4 O140 2.112(7) .
Ni5 N130 1.82(3) .
Ni5 O210 1.975(8) .
Ni5 O103 2.041(7) .
Ni5 O130 2.050(7) .
Ni5 N520 2.086(19) .
Ni5 N510 2.10(2) .
Ni5 O260 2.100(7) .
Ni5 O120 2.118(6) .
Ni5 C130 2.37(4) .
Ni5 C510 2.41(3) .
Ni6 O3 1.988(6) .
Ni6 O211 2.009(7) .
Ni6 O220 2.012(7) .
Ni6 O120 2.074(7) .
Ni6 O140 2.131(7) .
Ni6 O103 2.150(6) .
Ni7 O3 1.970(6) .
Ni7 O201 2.033(7) .
Ni7 O221 2.034(7) .
Ni7 O112 2.111(7) .
Ni7 O150 2.118(7) .
Ni7 N150 2.184(9) .
Ni8 O230 1.992(7) .
Ni8 O150 1.996(7) .
Ni8 O130 2.042(6) .
Ni8 O113 2.083(6) .
Ni8 N120 2.145(9) .
Ni8 O120 2.299(7) .
Ni9 O231 2.031(7) .
Ni9 O2 2.031(6) .
Ni9 O130 2.053(7) .
Ni9 O171 2.061(7) .
Ni9 O113 2.102(6) .
Ni9 O101 2.124(6) .
P1 O102 1.522(7) .
P1 O103 1.535(7) .
P1 O101 1.542(7) .
P1 C100 1.789(10) .
P2 O111 1.536(7) .
P2 O112 1.538(7) .
P2 O113 1.545(7) .
P2 C110 1.802(9) .
Cl12 C124 1.733(13) .
Cl15 C154 1.723(14) .
O120 C120 1.321(12) .
O130 C130 1.360(17) .
O130 C510 1.393(15) .
O140 C500 1.19(5) .
O140 C140 1.35(3) .
O150 C150 1.297(12) .
O160 C160 1.291(15) .
O161 C160 1.239(15) .
O170 C170 1.266(13) .
O171 C170 1.253(13) .
O180 C180 1.268(14) .
O181 C180 1.249(13) .
O190 C190 1.240(13) .
O191 C190 1.289(13) .
O200 C200 1.270(12) .
O201 C200 1.253(12) .
O210 C210 1.247(15) .
O211 C210 1.271(14) .
O220 C220 1.248(11) .
O221 C220 1.254(12) .
O230 C230 1.262(13) .
O231 C230 1.277(12) .
O240 C240 1.215(14) .
O241 C240 1.375(17) .
O242 C240 1.70(3) .
O250 C250 1.246(14) .
O251 C250 1.311(15) .
N120 C124 1.330(14) .
N120 C120 1.338(14) .
N150 C154 1.327(14) .
N150 C150 1.347(14) .
C100 C101 1.493(15) .
C100 H10A 0.9900 .
C100 H10B 0.9900 .
C101 C102 1.376(17) .
C101 C106 1.389(18) .
C102 C103 1.398(18) .
C102 H102 0.9500 .
C103 C104 1.37(2) .
C103 H103 0.9500 .
C104 C105 1.37(2) .
C104 H104 0.9500 .
C105 C106 1.387(17) .
C105 H105 0.9500 .
C106 H106 0.9500 .
C110 C111 1.489(14) .
C110 H11A 0.9900 .
C110 H11B 0.9900 .
C111 C112 1.380(15) .
C111 C116 1.392(15) .
C112 C113 1.385(16) .
C112 H112 0.9500 .
C113 C114 1.376(17) .
C113 H113 0.9500 .
C114 C115 1.379(17) .
C114 H114 0.9500 .
C115 C116 1.384(15) .
C115 H115 0.9500 .
C116 H116 0.9500 .
C120 C121 1.400(15) .
C121 C122 1.390(16) .
C121 H121 0.9500 .
C122 C123 1.389(17) .
C122 H122 0.9500 .
C123 C124 1.369(16) .
C123 H123 0.9500 .
N130 C130 1.3900 .
N130 C134 1.3900 .
C130 C131 1.3900 .
C131 C132 1.3900 .
C131 H131 0.9500 .
C132 C133 1.3900 .
C132 H132 0.9500 .
C133 C134 1.3900 .
C133 H133 0.9500 .
C134 Cl13 1.77(4) .
Cl13 Cl14 2.161(16) 2
N510 C510 1.3900 .
N510 C514 1.3900 .
C510 C511 1.3900 .
C511 C512 1.3900 .
C511 H511 0.9500 .
C512 C513 1.3900 .
C512 H512 0.9500 .
C513 C514 1.3900 .
C513 H513 0.9500 .
C514 Cl51 1.53(3) .
N520 C520 1.09(4) .
C520 C521 1.54(5) .
C521 H52A 0.9800 .
C521 H52B 0.9800 .
C521 H52C 0.9800 .
Cl14 C144 1.70(2) .
Cl14 Cl13 2.161(16) 2_545
N140 C144 1.38(2) .
N140 C140 1.40(3) .
C140 C141 1.38(3) .
C141 C142 1.43(3) .
C141 H141 0.9500 .
C142 C143 1.40(3) .
C142 H142 0.9500 .
C143 C144 1.34(3) .
C143 H143 0.9500 .
Cl50 C504 1.64(4) .
N500 C500 1.31(5) .
N500 C504 1.39(5) .
C500 C501 1.46(5) .
C501 C502 1.39(5) .
C501 H501 0.9500 .
C502 C503 1.34(5) .
C502 H502 0.9500 .
C503 C504 1.38(5) .
C503 H503 0.9500 .
C150 C151 1.396(16) .
C151 C152 1.362(16) .
C151 H151 0.9500 .
C152 C153 1.405(18) .
C152 H152 0.9500 .
C153 C154 1.383(18) .
C153 H153 0.9500 .
C160 C161 1.516(17) .
C161 C162 1.457(18) .
C161 C164 1.482(19) .
C161 C163 1.56(2) .
C162 H16A 0.9800 .
C162 H16B 0.9800 .
C162 H16C 0.9800 .
C163 H16D 0.9800 .
C163 H16E 0.9800 .
C163 H16F 0.9800 .
C164 H16G 0.9800 .
C164 H16H 0.9800 .
C164 H16I 0.9800 .
C170 C171 1.529(15) .
C171 C173 1.479(19) .
C171 C174 1.509(18) .
C171 C172 1.533(19) .
C172 H17A 0.9800 .
C172 H17B 0.9800 .
C172 H17C 0.9800 .
C173 H17D 0.9800 .
C173 H17E 0.9800 .
C173 H17F 0.9800 .
C174 H17G 0.9800 .
C174 H17H 0.9800 .
C174 H17I 0.9800 .
C180 C181 1.563(16) .
C181 C183 1.517(17) .
C181 C182 1.518(17) .
C181 C184 1.550(19) .
C182 H18A 0.9800 .
C182 H18B 0.9800 .
C182 H18C 0.9800 .
C183 H18D 0.9800 .
C183 H18E 0.9800 .
C183 H18F 0.9800 .
C184 H18G 0.9800 .
C184 H18H 0.9800 .
C184 H18I 0.9800 .
C190 C191 1.554(16) .
C191 C193 1.494(17) .
C191 C194 1.505(18) .
C191 C192 1.508(17) .
C192 H19A 0.9800 .
C192 H19B 0.9800 .
C192 H19C 0.9800 .
C193 H19D 0.9800 .
C193 H19E 0.9800 .
C193 H19F 0.9800 .
C194 H19G 0.9800 .
C194 H19H 0.9800 .
C194 H19I 0.9800 .
C200 C201 1.527(8) .
C201 C206 1.526(9) .
C201 C205 1.527(9) .
C201 C203 1.528(9) .
C201 C204 1.528(9) .
C201 C202 1.530(9) .
C201 C207 1.532(9) .
C202 H20A 0.9800 .
C202 H20B 0.9800 .
C202 H20C 0.9800 .
C203 H20D 0.9800 .
C203 H20E 0.9800 .
C203 H20F 0.9800 .
C204 H20G 0.9800 .
C204 H20H 0.9800 .
C204 H20I 0.9800 .
C205 H20J 0.9800 .
C205 H20K 0.9800 .
C205 H20L 0.9800 .
C206 H20M 0.9800 .
C206 H20N 0.9800 .
C206 H20O 0.9800 .
C207 H20P 0.9800 .
C207 H20Q 0.9800 .
C207 H20R 0.9800 .
C210 C211 1.511(17) .
C211 C214 1.515(11) .
C211 C212 1.518(9) .
C211 C215 1.519(10) .
C211 C216 1.544(11) .
C211 C213 1.544(11) .
C212 H21A 0.9800 .
C212 H21B 0.9800 .
C212 H21C 0.9800 .
C213 H21D 0.9800 .
C213 H21E 0.9800 .
C213 H21F 0.9800 .
C214 H21G 0.9800 .
C214 H21H 0.9800 .
C214 H21I 0.9800 .
C215 H21J 0.9800 .
C215 H21K 0.9800 .
C215 H21L 0.9800 .
C216 H21M 0.9800 .
C216 H21N 0.9800 .
C216 H21O 0.9800 .
C220 C221 1.536(8) .
C221 C223 1.513(9) .
C221 C227 1.520(9) .
C221 C222 1.521(9) .
C221 C226 1.521(9) .
C221 C225 1.538(9) .
C221 C224 1.545(9) .
C222 H22A 0.9800 .
C222 H22B 0.9800 .
C222 H22C 0.9800 .
C223 H22D 0.9800 .
C223 H22E 0.9800 .
C223 H22F 0.9800 .
C224 H22G 0.9800 .
C224 H22H 0.9800 .
C224 H22I 0.9800 .
C225 H22J 0.9800 .
C225 H22K 0.9800 .
C225 H22L 0.9800 .
C226 H22M 0.9800 .
C226 H22N 0.9800 .
C226 H22O 0.9800 .
C227 H22P 0.9800 .
C227 H22Q 0.9800 .
C227 H22R 0.9800 .
C230 C231 1.517(15) .
C231 C234 1.502(16) .
C231 C232 1.520(16) .
C231 C233 1.526(16) .
C232 H23A 0.9800 .
C232 H23B 0.9800 .
C232 H23C 0.9800 .
C233 H23D 0.9800 .
C233 H23E 0.9800 .
C233 H23F 0.9800 .
C234 H23G 0.9800 .
C234 H23H 0.9800 .
C234 H23I 0.9800 .
C240 C241 1.457(19) .
C241 C243 1.50(2) .
C241 C244 1.51(2) .
C241 C242 1.52(2) .
C242 H24A 0.9800 .
C242 H24B 0.9800 .
C242 H24C 0.9800 .
C243 H24D 0.9800 .
C243 H24E 0.9800 .
C243 H24F 0.9800 .
C244 H24G 0.9800 .
C244 H24H 0.9800 .
C244 H24I 0.9800 .
C250 C251 1.524(16) .
C251 C253 1.499(18) .
C251 C254 1.532(18) .
C251 C252 1.555(19) .
C252 H25A 0.9800 .
C252 H25B 0.9800 .
C252 H25C 0.9800 .
C253 H25D 0.9800 .
C253 H25E 0.9800 .
C253 H25F 0.9800 .
C254 H25G 0.9800 .
C254 H25H 0.9800 .
C254 H25I 0.9800 .
N1S C1S 1.149(18) .
C1S C2S 1.45(2) .
C2S H2S1 0.9800 .
C2S H2S2 0.9800 .
C2S H2S3 0.9800 .
N3S C6S 1.103(9) .
C6S C5S 1.544(9) .
C5S H5S1 0.9800 .
C5S H5S2 0.9800 .
C5S H5S3 0.9800 .
N2S C3S 1.11(2) .
C3S C4S 1.50(3) .
C4S H4S1 0.9800 .
C4S H4S2 0.9800 .
C4S H4S3 0.9800 .
N4S C7S 1.112(10) .
C7S C8S 1.552(10) .
C8S H8S1 0.9800 .
C8S H8S2 0.9800 .
C8S H8S3 0.9800 .
N1T C1T 1.110(10) .
C1T C2T 1.547(10) .
C2T H2T1 0.9800 .
C2T H2T2 0.9800 .
C2T H2T3 0.9800 .

loop_
_geom_torsion_atom_site_label_1
_geom_torsion_atom_site_label_2
_geom_torsion_atom_site_label_3
_geom_torsion_atom_site_label_4
_geom_torsion
_geom_torsion_site_symmetry_1
_geom_torsion_site_symmetry_4
O170 Ni1 Ni2 O2 -33.8(4) . .
O1 Ni1 Ni2 O2 150.8(4) . .
O160 Ni1 Ni2 O2 -105.9(3) . .
O240 Ni1 Ni2 O2 178.8(4) . .
O101 Ni1 Ni2 O2 66.0(3) . .
O170 Ni1 Ni2 O161 68.4(4) . .
O1 Ni1 Ni2 O161 -107.0(3) . .
O160 Ni1 Ni2 O161 -3.6(3) . .
O2 Ni1 Ni2 O161 102.2(3) . .
O240 Ni1 Ni2 O161 -78.9(3) . .
O101 Ni1 Ni2 O161 168.2(3) . .
O170 Ni1 Ni2 O180 144.9(4) . .
O1 Ni1 Ni2 O180 -30.5(4) . .
O160 Ni1 Ni2 O180 72.9(4) . .
O2 Ni1 Ni2 O180 178.7(4) . .
O240 Ni1 Ni2 O180 -2.4(4) . .
O101 Ni1 Ni2 O180 -115.3(3) . .
O170 Ni1 Ni2 O1 175.4(4) . .
O160 Ni1 Ni2 O1 103.4(3) . .
O2 Ni1 Ni2 O1 -150.8(4) . .
O240 Ni1 Ni2 O1 28.1(4) . .
O101 Ni1 Ni2 O1 -84.8(3) . .
O170 Ni1 Ni2 O111 -115.8(3) . .
O1 Ni1 Ni2 O111 68.8(3) . .
O160 Ni1 Ni2 O111 172.2(3) . .
O2 Ni1 Ni2 O111 -82.0(3) . .
O240 Ni1 Ni2 O111 96.9(3) . .
O101 Ni1 Ni2 O111 -16.0(3) . .
O170 Ni1 Ni2 O250 -0.8(4) . .
O1 Ni1 Ni2 O250 -176.2(4) . .
O160 Ni1 Ni2 O250 -72.8(3) . .
O2 Ni1 Ni2 O250 33.0(4) . .
O240 Ni1 Ni2 O250 -148.1(4) . .
O101 Ni1 Ni2 O250 99.0(3) . .
O170 Ni1 Ni2 Ni3 -153.8(3) . .
O1 Ni1 Ni2 Ni3 30.8(2) . .
O160 Ni1 Ni2 Ni3 134.2(2) . .
O2 Ni1 Ni2 Ni3 -120.0(3) . .
O240 Ni1 Ni2 Ni3 58.9(3) . .
O101 Ni1 Ni2 Ni3 -54.04(18) . .
O2 Ni2 Ni3 O190 -106.7(3) . .
O161 Ni2 Ni3 O190 -2.9(4) . .
O180 Ni2 Ni3 O190 72.8(4) . .
O1 Ni2 Ni3 O190 -36.3(4) . .
O111 Ni2 Ni3 O190 172.1(4) . .
O250 Ni2 Ni3 O190 144.9(4) . .
Ni1 Ni2 Ni3 O190 -68.4(3) . .
O2 Ni2 Ni3 O1 -70.4(3) . .
O161 Ni2 Ni3 O1 33.4(4) . .
O180 Ni2 Ni3 O1 109.1(3) . .
O111 Ni2 Ni3 O1 -151.6(4) . .
O250 Ni2 Ni3 O1 -178.8(4) . .
Ni1 Ni2 Ni3 O1 -32.0(3) . .
O2 Ni2 Ni3 O102 4.8(3) . .
O161 Ni2 Ni3 O102 108.6(4) . .
O180 Ni2 Ni3 O102 -175.7(3) . .
O1 Ni2 Ni3 O102 75.2(3) . .
O111 Ni2 Ni3 O102 -76.4(3) . .
O250 Ni2 Ni3 O102 -103.6(4) . .
Ni1 Ni2 Ni3 O102 43.2(2) . .
O2 Ni2 Ni3 O111 81.2(3) . .
O161 Ni2 Ni3 O111 -175.0(4) . .
O180 Ni2 Ni3 O111 -99.3(3) . .
O1 Ni2 Ni3 O111 151.6(4) . .
O250 Ni2 Ni3 O111 -27.2(4) . .
Ni1 Ni2 Ni3 O111 119.5(3) . .
O2 Ni2 Ni3 O181 -175.1(3) . .
O161 Ni2 Ni3 O181 -71.3(4) . .
O180 Ni2 Ni3 O181 4.4(3) . .
O1 Ni2 Ni3 O181 -104.7(3) . .
O111 Ni2 Ni3 O181 103.7(3) . .
O250 Ni2 Ni3 O181 76.5(4) . .
Ni1 Ni2 Ni3 O181 -136.77(19) . .
O2 Ni2 Ni3 O4 102.4(3) . .
O161 Ni2 Ni3 O4 -153.7(4) . .
O180 Ni2 Ni3 O4 -78.0(3) . .
O1 Ni2 Ni3 O4 172.8(4) . .
O111 Ni2 Ni3 O4 21.3(3) . .
O250 Ni2 Ni3 O4 -6.0(4) . .
Ni1 Ni2 Ni3 O4 140.8(2) . .
O190 Ni3 O1 Ni1 -108.2(4) . .
O102 Ni3 O1 Ni1 -20.4(4) . .
O111 Ni3 O1 Ni1 76.5(4) . .
O181 Ni3 O1 Ni1 167.5(4) . .
O4 Ni3 O1 Ni1 61.7(16) . .
Ni2 Ni3 O1 Ni1 95.8(4) . .
O190 Ni3 O1 Ni2 156.0(3) . .
O102 Ni3 O1 Ni2 -116.2(3) . .
O111 Ni3 O1 Ni2 -19.3(2) . .
O181 Ni3 O1 Ni2 71.7(3) . .
O4 Ni3 O1 Ni2 -34.1(16) . .
O170 Ni1 O1 Ni3 -163(4) . .
O160 Ni1 O1 Ni3 -169.9(4) . .
O2 Ni1 O1 Ni3 -77.5(4) . .
O240 Ni1 O1 Ni3 103.8(4) . .
O101 Ni1 O1 Ni3 5.7(4) . .
Ni2 Ni1 O1 Ni3 -97.2(4) . .
O170 Ni1 O1 Ni2 -66(4) . .
O160 Ni1 O1 Ni2 -72.7(3) . .
O2 Ni1 O1 Ni2 19.7(2) . .
O240 Ni1 O1 Ni2 -158.9(3) . .
O101 Ni1 O1 Ni2 102.9(2) . .
O2 Ni2 O1 Ni3 111.9(3) . .
O161 Ni2 O1 Ni3 -156.2(3) . .
O180 Ni2 O1 Ni3 -69.0(3) . .
O111 Ni2 O1 Ni3 19.5(3) . .
O250 Ni2 O1 Ni3 171(3) . .
Ni1 Ni2 O1 Ni3 132.0(3) . .
O2 Ni2 O1 Ni1 -20.2(2) . .
O161 Ni2 O1 Ni1 71.8(3) . .
O180 Ni2 O1 Ni1 159.0(3) . .
O111 Ni2 O1 Ni1 -112.5(3) . .
O250 Ni2 O1 Ni1 39(4) . .
Ni3 Ni2 O1 Ni1 -132.0(3) . .
O161 Ni2 O2 Ni9 -174.5(4) . .
O180 Ni2 O2 Ni9 170(100) . .
O1 Ni2 O2 Ni9 -79.2(4) . .
O111 Ni2 O2 Ni9 3.8(4) . .
O250 Ni2 O2 Ni9 104.7(4) . .
Ni1 Ni2 O2 Ni9 -99.2(5) . .
Ni3 Ni2 O2 Ni9 -39.7(4) . .
O161 Ni2 O2 Ni1 -75.3(3) . .
O180 Ni2 O2 Ni1 -91(17) . .
O1 Ni2 O2 Ni1 20.0(2) . .
O111 Ni2 O2 Ni1 103.0(2) . .
O250 Ni2 O2 Ni1 -156.1(3) . .
Ni3 Ni2 O2 Ni1 59.5(2) . .
O231 Ni9 O2 Ni2 -104.7(4) . .
O130 Ni9 O2 Ni2 -155(11) . .
O171 Ni9 O2 Ni2 166.4(4) . .
O113 Ni9 O2 Ni2 -13.8(5) . .
O101 Ni9 O2 Ni2 79.9(4) . .
O231 Ni9 O2 Ni1 157.7(3) . .
O130 Ni9 O2 Ni1 107(11) . .
O171 Ni9 O2 Ni1 68.8(3) . .
O113 Ni9 O2 Ni1 -111.4(3) . .
O101 Ni9 O2 Ni1 -17.7(2) . .
O170 Ni1 O2 Ni2 156.3(3) . .
O1 Ni1 O2 Ni2 -20.1(2) . .
O160 Ni1 O2 Ni2 70.8(3) . .
O240 Ni1 O2 Ni2 -8(3) . .
O101 Ni1 O2 Ni2 -116.6(3) . .
O170 Ni1 O2 Ni9 -69.4(3) . .
O1 Ni1 O2 Ni9 114.3(3) . .
O160 Ni1 O2 Ni9 -154.8(3) . .
O240 Ni1 O2 Ni9 126(2) . .
O101 Ni1 O2 Ni9 17.8(2) . .
Ni2 Ni1 O2 Ni9 134.4(4) . .
O201 Ni7 O3 Ni6 -111.8(4) . .
O221 Ni7 O3 Ni6 -20.3(4) . .
O112 Ni7 O3 Ni6 156.9(4) . .
O150 Ni7 O3 Ni6 71.7(4) . .
N150 Ni7 O3 Ni6 80.7(9) . .
O201 Ni7 O3 Ni4 19.8(4) . .
O221 Ni7 O3 Ni4 111.3(4) . .
O112 Ni7 O3 Ni4 -71.5(3) . .
O150 Ni7 O3 Ni4 -156.8(3) . .
N150 Ni7 O3 Ni4 -147.7(6) . .
O211 Ni6 O3 Ni7 139(3) . .
O220 Ni6 O3 Ni7 33.3(4) . .
O120 Ni6 O3 Ni7 -65.0(4) . .
O140 Ni6 O3 Ni7 127.7(4) . .
O103 Ni6 O3 Ni7 -143.0(4) . .
O211 Ni6 O3 Ni4 2(3) . .
O220 Ni6 O3 Ni4 -104.4(3) . .
O120 Ni6 O3 Ni4 157.3(3) . .
O140 Ni6 O3 Ni4 -9.9(3) . .
O103 Ni6 O3 Ni4 79.4(3) . .
O200 Ni4 O3 Ni7 -43.5(4) . .
O191 Ni4 O3 Ni7 -180(56) . .
O102 Ni4 O3 Ni7 128.1(4) . .
O4 Ni4 O3 Ni7 47.6(4) . .
O140 Ni4 O3 Ni7 -132.5(4) . .
O200 Ni4 O3 Ni6 99.0(3) . .
O191 Ni4 O3 Ni6 -37.4(16) . .
O102 Ni4 O3 Ni6 -89.3(3) . .
O4 Ni4 O3 Ni6 -169.8(3) . .
O140 Ni4 O3 Ni6 10.0(3) . .
O3 Ni4 O4 Ni3 98.1(3) . .
O200 Ni4 O4 Ni3 -166.5(3) . .
O191 Ni4 O4 Ni3 -73.8(3) . .
O102 Ni4 O4 Ni3 17.2(2) . .
O140 Ni4 O4 Ni3 90(20) . .
O190 Ni3 O4 Ni4 69.2(3) . .
O1 Ni3 O4 Ni4 -100.8(14) . .
O102 Ni3 O4 Ni4 -17.4(2) . .
O111 Ni3 O4 Ni4 -115.5(3) . .
O181 Ni3 O4 Ni4 153.4(3) . .
Ni2 Ni3 O4 Ni4 -130.06(16) . .
O102 P1 O101 Ni1 -53.6(6) . .
O103 P1 O101 Ni1 -179.3(4) . .
C100 P1 O101 Ni1 63.0(6) . .
O102 P1 O101 Ni9 71.7(5) . .
O103 P1 O101 Ni9 -54.0(5) . .
C100 P1 O101 Ni9 -171.7(4) . .
O170 Ni1 O101 P1 -143.6(5) . .
O1 Ni1 O101 P1 37.1(5) . .
O160 Ni1 O101 P1 -175.2(18) . .
O2 Ni1 O101 P1 120.8(5) . .
O240 Ni1 O101 P1 -53.0(5) . .
Ni2 Ni1 O101 P1 81.6(5) . .
O170 Ni1 O101 Ni9 78.6(3) . .
O1 Ni1 O101 Ni9 -100.7(2) . .
O160 Ni1 O101 Ni9 47(2) . .
O2 Ni1 O101 Ni9 -16.9(2) . .
O240 Ni1 O101 Ni9 169.2(2) . .
Ni2 Ni1 O101 Ni9 -56.15(19) . .
O231 Ni9 O101 P1 -165(2) . .
O2 Ni9 O101 P1 -123.2(4) . .
O130 Ni9 O101 P1 57.9(4) . .
O171 Ni9 O101 P1 144.8(4) . .
O113 Ni9 O101 P1 -23.9(4) . .
O231 Ni9 O101 Ni1 -25(2) . .
O2 Ni9 O101 Ni1 17.2(2) . .
O130 Ni9 O101 Ni1 -161.7(2) . .
O171 Ni9 O101 Ni1 -74.8(3) . .
O113 Ni9 O101 Ni1 116.5(2) . .
O103 P1 O102 Ni3 151.5(5) . .
O101 P1 O102 Ni3 26.9(7) . .
C100 P1 O102 Ni3 -92.6(6) . .
O103 P1 O102 Ni4 -30.7(6) . .
O101 P1 O102 Ni4 -155.3(4) . .
C100 P1 O102 Ni4 85.2(6) . .
O190 Ni3 O102 P1 104.9(6) . .
O1 Ni3 O102 P1 5.7(6) . .
O111 Ni3 O102 P1 -78.7(6) . .
O181 Ni3 O102 P1 143.6(11) . .
O4 Ni3 O102 P1 -164.2(6) . .
Ni2 Ni3 O102 P1 -36.1(6) . .
O190 Ni3 O102 Ni4 -73.4(3) . .
O1 Ni3 O102 Ni4 -172.5(2) . .
O111 Ni3 O102 Ni4 103.1(3) . .
O181 Ni3 O102 Ni4 -34.6(14) . .
O4 Ni3 O102 Ni4 17.5(3) . .
Ni2 Ni3 O102 Ni4 145.68(15) . .
O3 Ni4 O102 P1 65.4(5) . .
O200 Ni4 O102 P1 139.0(18) . .
O191 Ni4 O102 P1 -105.9(5) . .
O4 Ni4 O102 P1 163.8(5) . .
O140 Ni4 O102 P1 -15.4(5) . .
O3 Ni4 O102 Ni3 -116.2(3) . .
O200 Ni4 O102 Ni3 -43(2) . .
O191 Ni4 O102 Ni3 72.5(3) . .
O4 Ni4 O102 Ni3 -17.7(3) . .
O140 Ni4 O102 Ni3 163.1(3) . .
O102 P1 O103 Ni5 -135.7(5) . .
O101 P1 O103 Ni5 -9.7(6) . .
C100 P1 O103 Ni5 109.6(6) . .
O102 P1 O103 Ni6 14.5(6) . .
O101 P1 O103 Ni6 140.6(5) . .
C100 P1 O103 Ni6 -100.1(6) . .
N130 Ni5 O103 P1 52(6) . .
O210 Ni5 O103 P1 -131.4(5) . .
O130 Ni5 O103 P1 48.1(5) . .
N520 Ni5 O103 P1 158(8) . .
N510 Ni5 O103 P1 63(3) . .
O260 Ni5 O103 P1 -39.4(6) . .
O120 Ni5 O103 P1 129.9(5) . .
C130 Ni5 O103 P1 34.7(15) . .
C510 Ni5 O103 P1 41.1(13) . .
N130 Ni5 O103 Ni6 -105(6) . .
O210 Ni5 O103 Ni6 70.9(3) . .
O130 Ni5 O103 Ni6 -109.6(3) . .
N520 Ni5 O103 Ni6 0(8) . .
N510 Ni5 O103 Ni6 -95(3) . .
O260 Ni5 O103 Ni6 162.9(3) . .
O120 Ni5 O103 Ni6 -27.8(2) . .
C130 Ni5 O103 Ni6 -123.0(14) . .
C510 Ni5 O103 Ni6 -116.6(12) . .
O3 Ni6 O103 P1 -39.1(5) . .
O211 Ni6 O103 P1 135.3(5) . .
O220 Ni6 O103 P1 -138(4) . .
O120 Ni6 O103 P1 -129.5(5) . .
O140 Ni6 O103 P1 43.2(5) . .
O3 Ni6 O103 Ni5 119.0(3) . .
O211 Ni6 O103 Ni5 -66.6(3) . .
O220 Ni6 O103 Ni5 20(4) . .
O120 Ni6 O103 Ni5 28.6(3) . .
O140 Ni6 O103 Ni5 -158.7(3) . .
O112 P2 O111 Ni2 169.0(4) . .
O113 P2 O111 Ni2 -66.4(6) . .
C110 P2 O111 Ni2 51.6(6) . .
O112 P2 O111 Ni3 -55.1(5) . .
O113 P2 O111 Ni3 69.5(5) . .
C110 P2 O111 Ni3 -172.5(5) . .
O2 Ni2 O111 P2 41.3(5) . .
O161 Ni2 O111 P2 -161(3) . .
O180 Ni2 O111 P2 -138.5(5) . .
O1 Ni2 O111 P2 126.4(5) . .
O250 Ni2 O111 P2 -51.4(6) . .
Ni1 Ni2 O111 P2 85.5(5) . .
Ni3 Ni2 O111 P2 145.3(6) . .
O2 Ni2 O111 Ni3 -104.0(2) . .
O161 Ni2 O111 Ni3 54(4) . .
O180 Ni2 O111 Ni3 76.3(3) . .
O1 Ni2 O111 Ni3 -18.8(2) . .
O250 Ni2 O111 Ni3 163.4(3) . .
Ni1 Ni2 O111 Ni3 -59.8(2) . .
O190 Ni3 O111 P2 106(3) . .
O1 Ni3 O111 P2 -130.1(5) . .
O102 Ni3 O111 P2 -33.8(5) . .
O181 Ni3 O111 P2 138.3(5) . .
O4 Ni3 O111 P2 47.3(5) . .
Ni2 Ni3 O111 P2 -149.3(6) . .
O190 Ni3 O111 Ni2 -105(3) . .
O1 Ni3 O111 Ni2 19.1(2) . .
O102 Ni3 O111 Ni2 115.4(2) . .
O181 Ni3 O111 Ni2 -72.4(3) . .
O4 Ni3 O111 Ni2 -163.4(3) . .
O111 P2 O112 Ni7 135.8(4) . .
O113 P2 O112 Ni7 11.9(6) . .
C110 P2 O112 Ni7 -106.9(5) . .
O3 Ni7 O112 P2 -58.2(5) . .
O201 Ni7 O112 P2 -156.2(5) . .
O221 Ni7 O112 P2 -1(5) . .
O150 Ni7 O112 P2 37.0(5) . .
N150 Ni7 O112 P2 98.5(5) . .
O111 P2 O113 Ni8 179.5(4) . .
O112 P2 O113 Ni8 -57.8(6) . .
C110 P2 O113 Ni8 61.3(6) . .
O111 P2 O113 Ni9 41.5(6) . .
O112 P2 O113 Ni9 164.2(4) . .
C110 P2 O113 Ni9 -76.7(5) . .
O230 Ni8 O113 P2 -74.0(5) . .
O150 Ni8 O113 P2 27.6(5) . .
O130 Ni8 O113 P2 -167.9(5) . .
N120 Ni8 O113 P2 101.4(12) . .
O120 Ni8 O113 P2 115.7(5) . .
O230 Ni8 O113 Ni9 73.5(3) . .
O150 Ni8 O113 Ni9 175.1(3) . .
O130 Ni8 O113 Ni9 -20.3(3) . .
N120 Ni8 O113 Ni9 -111.1(12) . .
O120 Ni8 O113 Ni9 -96.7(2) . .
O231 Ni9 O113 P2 81.3(5) . .
O2 Ni9 O113 P2 -9.3(5) . .
O130 Ni9 O113 P2 169.9(5) . .
O171 Ni9 O113 P2 169.8(11) . .
O101 Ni9 O113 P2 -94.4(5) . .
O231 Ni9 O113 Ni8 -68.3(3) . .
O2 Ni9 O113 Ni8 -158.9(2) . .
O130 Ni9 O113 Ni8 20.3(2) . .
O171 Ni9 O113 Ni8 20.2(14) . .
O101 Ni9 O113 Ni8 116.0(2) . .
O3 Ni6 O120 C120 113.6(9) . .
O211 Ni6 O120 C120 -68.8(9) . .
O220 Ni6 O120 C120 19.8(10) . .
O140 Ni6 O120 C120 171.1(10) . .
O103 Ni6 O120 C120 -159.6(10) . .
O3 Ni6 O120 Ni5 -114.3(3) . .
O211 Ni6 O120 Ni5 63.3(3) . .
O220 Ni6 O120 Ni5 151.9(3) . .
O140 Ni6 O120 Ni5 -56.8(11) . .
O103 Ni6 O120 Ni5 -27.5(2) . .
O3 Ni6 O120 Ni8 -17.1(4) . .
O211 Ni6 O120 Ni8 160.6(4) . .
O220 Ni6 O120 Ni8 -110.8(4) . .
O140 Ni6 O120 Ni8 40.5(12) . .
O103 Ni6 O120 Ni8 69.8(4) . .
N130 Ni5 O120 C120 -21.0(17) . .
O210 Ni5 O120 C120 81.7(8) . .
O103 Ni5 O120 C120 173.2(8) . .
O130 Ni5 O120 C120 -87.6(7) . .
N520 Ni5 O120 C120 -4.5(10) . .
N510 Ni5 O120 C120 -19.5(11) . .
O260 Ni5 O120 C120 -126.3(15) . .
C130 Ni5 O120 C120 -57.1(11) . .
C510 Ni5 O120 C120 -54.7(9) . .
N130 Ni5 O120 Ni6 -165.3(16) . .
O210 Ni5 O120 Ni6 -62.6(3) . .
O103 Ni5 O120 Ni6 28.9(3) . .
O130 Ni5 O120 Ni6 128.1(3) . .
N520 Ni5 O120 Ni6 -148.8(7) . .
N510 Ni5 O120 Ni6 -163.8(9) . .
O260 Ni5 O120 Ni6 89.4(15) . .
C130 Ni5 O120 Ni6 158.6(8) . .
C510 Ni5 O120 Ni6 161.0(6) . .
N130 Ni5 O120 Ni8 68.9(16) . .
O210 Ni5 O120 Ni8 171.6(3) . .
O103 Ni5 O120 Ni8 -96.9(3) . .
O130 Ni5 O120 Ni8 2.3(2) . .
N520 Ni5 O120 Ni8 85.4(7) . .
N510 Ni5 O120 Ni8 70.3(9) . .
O260 Ni5 O120 Ni8 -36.4(16) . .
C130 Ni5 O120 Ni8 32.8(8) . .
C510 Ni5 O120 Ni8 35.2(6) . .
O230 Ni8 O120 C120 38.8(10) . .
O150 Ni8 O120 C120 -81.1(6) . .
O130 Ni8 O120 C120 112.8(6) . .
O113 Ni8 O120 C120 -168.7(5) . .
N120 Ni8 O120 C120 7.2(6) . .
O230 Ni8 O120 Ni6 -173.9(6) . .
O150 Ni8 O120 Ni6 66.2(4) . .
O130 Ni8 O120 Ni6 -99.9(4) . .
O113 Ni8 O120 Ni6 -21.4(4) . .
N120 Ni8 O120 Ni6 154.5(5) . .
O230 Ni8 O120 Ni5 -76.3(8) . .
O150 Ni8 O120 Ni5 163.9(3) . .
O130 Ni8 O120 Ni5 -2.3(2) . .
O113 Ni8 O120 Ni5 76.2(3) . .
N120 Ni8 O120 Ni5 -107.9(4) . .
O230 Ni8 O130 C130 69(3) . .
O150 Ni8 O130 C130 -140(3) . .
O113 Ni8 O130 C130 162(3) . .
N120 Ni8 O130 C130 -33(3) . .
O120 Ni8 O130 C130 -91(3) . .
O230 Ni8 O130 C510 69.4(16) . .
O150 Ni8 O130 C510 -139.3(17) . .
O113 Ni8 O130 C510 162.6(16) . .
N120 Ni8 O130 C510 -32.2(17) . .
O120 Ni8 O130 C510 -90.0(16) . .
O230 Ni8 O130 Ni5 161.8(3) . .
O150 Ni8 O130 Ni5 -46.9(10) . .
O113 Ni8 O130 Ni5 -104.9(3) . .
N120 Ni8 O130 Ni5 60.3(4) . .
O120 Ni8 O130 Ni5 2.5(3) . .
O230 Ni8 O130 Ni9 -72.3(3) . .
O150 Ni8 O130 Ni9 78.9(9) . .
O113 Ni8 O130 Ni9 20.9(3) . .
N120 Ni8 O130 Ni9 -173.9(3) . .
O120 Ni8 O130 Ni9 128.3(3) . .
N130 Ni5 O130 C130 19.0(12) . .
O210 Ni5 O130 C130 15(3) . .
O103 Ni5 O130 C130 -162(2) . .
N520 Ni5 O130 C130 22(2) . .
N510 Ni5 O130 C130 22(2) . .
O260 Ni5 O130 C130 -68(2) . .
O120 Ni5 O130 C130 120(2) . .
C510 Ni5 O130 C130 9(3) . .
N130 Ni5 O130 C510 10(3) . .
O210 Ni5 O130 C510 6(2) . .
O103 Ni5 O130 C510 -171.0(15) . .
N520 Ni5 O130 C510 13.5(17) . .
N510 Ni5 O130 C510 12.8(13) . .
O260 Ni5 O130 C510 -77.1(15) . .
O120 Ni5 O130 C510 110.6(15) . .
C130 Ni5 O130 C510 -9(3) . .
N130 Ni5 O130 Ni8 -103.2(16) . .
O210 Ni5 O130 Ni8 -107.0(15) . .
O103 Ni5 O130 Ni8 75.7(3) . .
N520 Ni5 O130 Ni8 -99.8(5) . .
N510 Ni5 O130 Ni8 -100.5(8) . .
O260 Ni5 O130 Ni8 169.6(3) . .
O120 Ni5 O130 Ni8 -2.7(3) . .
C130 Ni5 O130 Ni8 -122(2) . .
C510 Ni5 O130 Ni8 -113.3(16) . .
N130 Ni5 O130 Ni9 150.2(16) . .
O210 Ni5 O130 Ni9 146.5(14) . .
O103 Ni5 O130 Ni9 -30.9(4) . .
N520 Ni5 O130 Ni9 153.7(6) . .
N510 Ni5 O130 Ni9 152.9(8) . .
O260 Ni5 O130 Ni9 63.1(4) . .
O120 Ni5 O130 Ni9 -109.2(4) . .
C130 Ni5 O130 Ni9 131(2) . .
C510 Ni5 O130 Ni9 140.2(16) . .
O231 Ni9 O130 C130 -68(3) . .
O2 Ni9 O130 C130 -18(12) . .
O171 Ni9 O130 C130 21(3) . .
O113 Ni9 O130 C130 -159(3) . .
O101 Ni9 O130 C130 107(3) . .
O231 Ni9 O130 C510 -59(2) . .
O2 Ni9 O130 C510 -9(12) . .
O171 Ni9 O130 C510 30(2) . .
O113 Ni9 O130 C510 -150(2) . .
O101 Ni9 O130 C510 116(2) . .
O231 Ni9 O130 Ni8 70.3(3) . .
O2 Ni9 O130 Ni8 121(11) . .
O171 Ni9 O130 Ni8 159.2(3) . .
O113 Ni9 O130 Ni8 -20.8(3) . .
O101 Ni9 O130 Ni8 -114.4(3) . .
O231 Ni9 O130 Ni5 -179.1(4) . .
O2 Ni9 O130 Ni5 -129(11) . .
O171 Ni9 O130 Ni5 -90.2(4) . .
O113 Ni9 O130 Ni5 89.8(4) . .
O101 Ni9 O130 Ni5 -3.8(4) . .
O3 Ni4 O140 C500 136(3) . .
O200 Ni4 O140 C500 40(3) . .
O191 Ni4 O140 C500 -52(3) . .
O102 Ni4 O140 C500 -143(3) . .
O4 Ni4 O140 C500 144(19) . .
O3 Ni4 O140 C140 129.8(13) . .
O200 Ni4 O140 C140 34.3(13) . .
O191 Ni4 O140 C140 -58.3(13) . .
O102 Ni4 O140 C140 -149.4(13) . .
O4 Ni4 O140 C140 138(19) . .
O3 Ni4 O140 Ni6 -9.2(3) . .
O200 Ni4 O140 Ni6 -104.7(3) . .
O191 Ni4 O140 Ni6 162.7(3) . .
O102 Ni4 O140 Ni6 71.6(3) . .
O4 Ni4 O140 Ni6 -1(20) . .
O3 Ni6 O140 C500 -144(2) . .
O211 Ni6 O140 C500 38(2) . .
O220 Ni6 O140 C500 -50(2) . .
O120 Ni6 O140 C500 158(3) . .
O103 Ni6 O140 C500 129(2) . .
O3 Ni6 O140 C140 -118.8(14) . .
O211 Ni6 O140 C140 62.3(14) . .
O220 Ni6 O140 C140 -25.7(14) . .
O120 Ni6 O140 C140 -177.2(15) . .
O103 Ni6 O140 C140 154.2(14) . .
O3 Ni6 O140 Ni4 9.3(3) . .
O211 Ni6 O140 Ni4 -169.5(3) . .
O220 Ni6 O140 Ni4 102.5(3) . .
O120 Ni6 O140 Ni4 -49.0(11) . .
O103 Ni6 O140 Ni4 -77.6(3) . .
O230 Ni8 O150 C150 -10.9(10) . .
O130 Ni8 O150 C150 -161.5(10) . .
O113 Ni8 O150 C150 -104.4(10) . .
N120 Ni8 O150 C150 89.7(10) . .
O120 Ni8 O150 C150 150.2(10) . .
O230 Ni8 O150 Ni7 139.8(4) . .
O130 Ni8 O150 Ni7 -10.8(12) . .
O113 Ni8 O150 Ni7 46.3(4) . .
N120 Ni8 O150 Ni7 -119.6(4) . .
O120 Ni8 O150 Ni7 -59.1(4) . .
O3 Ni7 O150 C150 173.3(6) . .
O201 Ni7 O150 C150 8.3(15) . .
O221 Ni7 O150 C150 -92.3(6) . .
O112 Ni7 O150 C150 89.7(6) . .
N150 Ni7 O150 C150 -2.5(6) . .
O3 Ni7 O150 Ni8 13.1(4) . .
O201 Ni7 O150 Ni8 -151.9(10) . .
O221 Ni7 O150 Ni8 107.4(4) . .
O112 Ni7 O150 Ni8 -70.5(4) . .
N150 Ni7 O150 Ni8 -162.8(5) . .
O170 Ni1 O160 C160 -130.1(9) . .
O1 Ni1 O160 C160 49.5(9) . .
O2 Ni1 O160 C160 -35.0(9) . .
O240 Ni1 O160 C160 138.7(9) . .
O101 Ni1 O160 C160 -98(2) . .
Ni2 Ni1 O160 C160 6.5(9) . .
O2 Ni2 O161 C160 46.4(9) . .
O180 Ni2 O161 C160 -133.8(9) . .
O1 Ni2 O161 C160 -39.2(10) . .
O111 Ni2 O161 C160 -112(4) . .
O250 Ni2 O161 C160 138.3(10) . .
Ni1 Ni2 O161 C160 2.9(9) . .
Ni3 Ni2 O161 C160 -61.0(10) . .
O1 Ni1 O170 C170 116(4) . .
O160 Ni1 O170 C170 122.5(10) . .
O2 Ni1 O170 C170 30.4(10) . .
O240 Ni1 O170 C170 -151.3(9) . .
O101 Ni1 O170 C170 -53.2(9) . .
Ni2 Ni1 O170 C170 53.0(10) . .
O231 Ni9 O171 C170 -126.9(10) . .
O2 Ni9 O171 C170 -36.5(10) . .
O130 Ni9 O171 C170 144.3(10) . .
O113 Ni9 O171 C170 144.4(13) . .
O101 Ni9 O171 C170 47.8(10) . .
O2 Ni2 O180 C180 140(16) . .
O161 Ni2 O180 C180 124.0(9) . .
O1 Ni2 O180 C180 28.7(9) . .
O111 Ni2 O180 C180 -54.3(9) . .
O250 Ni2 O180 C180 -155.2(9) . .
Ni1 Ni2 O180 C180 49.6(10) . .
Ni3 Ni2 O180 C180 -10.9(9) . .
O190 Ni3 O181 C180 -141.4(9) . .
O1 Ni3 O181 C180 -42.0(9) . .
O102 Ni3 O181 C180 179.8(12) . .
O111 Ni3 O181 C180 41.6(9) . .
O4 Ni3 O181 C180 128.3(9) . .
Ni2 Ni3 O181 C180 -0.5(9) . .
O1 Ni3 O190 C190 140.6(8) . .
O102 Ni3 O190 C190 44.0(8) . .
O111 Ni3 O190 C190 -96(3) . .
O181 Ni3 O190 C190 -128.7(9) . .
O4 Ni3 O190 C190 -37.6(9) . .
Ni2 Ni3 O190 C190 164.9(7) . .
O3 Ni4 O191 C190 -84.6(17) . .
O200 Ni4 O191 C190 138.8(8) . .
O102 Ni4 O191 C190 -33.3(8) . .
O4 Ni4 O191 C190 48.3(8) . .
O140 Ni4 O191 C190 -131.4(8) . .
O3 Ni4 O200 C200 52.5(8) . .
O191 Ni4 O200 C200 -135.1(8) . .
O102 Ni4 O200 C200 -20(2) . .
O4 Ni4 O200 C200 -44.7(8) . .
O140 Ni4 O200 C200 134.5(8) . .
O3 Ni7 O201 C200 22.6(9) . .
O221 Ni7 O201 C200 -71.8(9) . .
O112 Ni7 O201 C200 106.8(9) . .
O150 Ni7 O201 C200 -172.6(10) . .
N150 Ni7 O201 C200 -162.7(9) . .
N130 Ni5 O210 C210 131.1(18) . .
O103 Ni5 O210 C210 -48.0(11) . .
O130 Ni5 O210 C210 134.6(15) . .
N520 Ni5 O210 C210 127.5(12) . .
N510 Ni5 O210 C210 128.5(13) . .
O260 Ni5 O210 C210 -142.5(11) . .
O120 Ni5 O210 C210 31.8(11) . .
C130 Ni5 O210 C210 146.8(18) . .
C510 Ni5 O210 C210 139.7(15) . .
O3 Ni6 O211 C210 114(3) . .
O220 Ni6 O211 C210 -139.8(10) . .
O120 Ni6 O211 C210 -41.6(10) . .
O140 Ni6 O211 C210 125.4(10) . .
O103 Ni6 O211 C210 36.5(10) . .
O3 Ni6 O220 C220 -28.3(9) . .
O211 Ni6 O220 C220 157.2(9) . .
O120 Ni6 O220 C220 61.9(9) . .
O140 Ni6 O220 C220 -110.9(9) . .
O103 Ni6 O220 C220 71(4) . .
O3 Ni7 O221 C220 -13.9(9) . .
O201 Ni7 O221 C220 84.4(9) . .
O112 Ni7 O221 C220 -70(5) . .
O150 Ni7 O221 C220 -108.8(9) . .
N150 Ni7 O221 C220 -170.3(9) . .
O150 Ni8 O230 C230 -135.4(8) . .
O130 Ni8 O230 C230 35.7(8) . .
O113 Ni8 O230 C230 -46.6(8) . .
N120 Ni8 O230 C230 134.6(8) . .
O120 Ni8 O230 C230 106.9(9) . .
O2 Ni9 O231 C230 140.1(9) . .
O130 Ni9 O231 C230 -40.9(9) . .
O171 Ni9 O231 C230 -128.3(9) . .
O113 Ni9 O231 C230 40.3(9) . .
O101 Ni9 O231 C230 -178(54) . .
O170 Ni1 O240 C240 -64.4(12) . .
O1 Ni1 O240 C240 112.0(12) . .
O160 Ni1 O240 C240 20.8(12) . .
O2 Ni1 O240 C240 100(3) . .
O101 Ni1 O240 C240 -152.2(12) . .
Ni2 Ni1 O240 C240 92.7(12) . .
O2 Ni2 O250 C250 144.7(10) . .
O161 Ni2 O250 C250 52.6(10) . .
O180 Ni2 O250 C250 -34.5(10) . .
O1 Ni2 O250 C250 86(4) . .
O111 Ni2 O250 C250 -123.1(10) . .
Ni1 Ni2 O250 C250 122.1(9) . .
Ni3 Ni2 O250 C250 -104.1(10) . .
O230 Ni8 N120 C124 19.6(14) . .
O150 Ni8 N120 C124 -81.9(13) . .
O130 Ni8 N120 C124 115.6(13) . .
O113 Ni8 N120 C124 -155.8(12) . .
O120 Ni8 N120 C124 -171.7(14) . .
O230 Ni8 N120 C120 -175.8(6) . .
O150 Ni8 N120 C120 82.6(6) . .
O130 Ni8 N120 C120 -79.9(6) . .
O113 Ni8 N120 C120 8.8(16) . .
O120 Ni8 N120 C120 -7.1(6) . .
O3 Ni7 N150 C154 170.4(14) . .
O201 Ni7 N150 C154 3.2(17) . .
O221 Ni7 N150 C154 -87.9(17) . .
O112 Ni7 N150 C154 95.4(17) . .
O150 Ni7 N150 C154 -179(100) . .
O3 Ni7 N150 C150 -7.8(11) . .
O201 Ni7 N150 C150 -175.0(6) . .
O221 Ni7 N150 C150 93.9(6) . .
O112 Ni7 N150 C150 -82.8(6) . .
O150 Ni7 N150 C150 2.4(6) . .
O102 P1 C100 C101 -173.1(8) . .
O103 P1 C100 C101 -53.9(9) . .
O101 P1 C100 C101 65.6(9) . .
P1 C100 C101 C102 106.4(12) . .
P1 C100 C101 C106 -73.3(13) . .
C106 C101 C102 C103 -4.5(18) . .
C100 C101 C102 C103 175.8(11) . .
C101 C102 C103 C104 4(2) . .
C102 C103 C104 C105 -1(2) . .
C103 C104 C105 C106 -1(2) . .
C104 C105 C106 C101 1(2) . .
C102 C101 C106 C105 1.8(19) . .
C100 C101 C106 C105 -178.5(12) . .
O111 P2 C110 C111 73.3(8) . .
O112 P2 C110 C111 -44.6(8) . .
O113 P2 C110 C111 -166.4(7) . .
P2 C110 C111 C112 -65.5(12) . .
P2 C110 C111 C116 114.6(10) . .
C116 C111 C112 C113 0.5(16) . .
C110 C111 C112 C113 -179.4(10) . .
C111 C112 C113 C114 0.3(18) . .
C112 C113 C114 C115 -1.7(19) . .
C113 C114 C115 C116 2.4(19) . .
C114 C115 C116 C111 -1.6(18) . .
C112 C111 C116 C115 0.2(17) . .
C110 C111 C116 C115 -179.9(10) . .
Ni6 O120 C120 N120 -152.8(7) . .
Ni5 O120 C120 N120 82.1(10) . .
Ni8 O120 C120 N120 -11.1(9) . .
Ni6 O120 C120 C121 27.2(15) . .
Ni5 O120 C120 C121 -97.9(10) . .
Ni8 O120 C120 C121 169.0(10) . .
C124 N120 C120 O120 -178.1(9) . .
Ni8 N120 C120 O120 11.9(9) . .
C124 N120 C120 C121 1.9(16) . .
Ni8 N120 C120 C121 -168.1(9) . .
O120 C120 C121 C122 179.6(10) . .
N120 C120 C121 C122 -0.4(16) . .
C120 C121 C122 C123 -1.4(17) . .
C121 C122 C123 C124 1.6(18) . .
C120 N120 C124 C123 -1.7(18) . .
Ni8 N120 C124 C123 160.7(10) . .
C120 N120 C124 Cl12 177.7(8) . .
Ni8 N120 C124 Cl12 -19.9(18) . .
C122 C123 C124 N120 0.0(19) . .
C122 C123 C124 Cl12 -179.5(9) . .
O210 Ni5 N130 C130 160.7(13) . .
O103 Ni5 N130 C130 -23(6) . .
O130 Ni5 N130 C130 -18.6(12) . .
N520 Ni5 N130 C130 174(6) . .
N510 Ni5 N130 C130 -130(48) . .
O260 Ni5 N130 C130 69.6(13) . .
O120 Ni5 N130 C130 -98.4(13) . .
C510 Ni5 N130 C130 -8(3) . .
O210 Ni5 N130 C134 3(4) . .
O103 Ni5 N130 C134 179(3) . .
O130 Ni5 N130 C134 -176(4) . .
N520 Ni5 N130 C134 16(4) . .
N510 Ni5 N130 C134 73(47) . .
O260 Ni5 N130 C134 -88(4) . .
O120 Ni5 N130 C134 104(3) . .
C130 Ni5 N130 C134 -158(4) . .
C510 Ni5 N130 C134 -166(6) . .
C510 O130 C130 N130 75(20) . .
Ni8 O130 C130 N130 79(2) . .
Ni5 O130 C130 N130 -24.0(15) . .
Ni9 O130 C130 N130 -152.0(15) . .
C510 O130 C130 C131 -91(21) . .
Ni8 O130 C130 C131 -86(4) . .
Ni5 O130 C130 C131 170(4) . .
Ni9 O130 C130 C131 42(5) . .
C510 O130 C130 Ni5 99(21) . .
Ni8 O130 C130 Ni5 103.4(14) . .
Ni9 O130 C130 Ni5 -128.0(16) . .
C134 N130 C130 O130 -168(3) . .
Ni5 N130 C130 O130 27.3(17) . .
C134 N130 C130 C131 0.0 . .
Ni5 N130 C130 C131 -165(3) . .
C134 N130 C130 Ni5 165(3) . .
N130 Ni5 C130 O130 -149(2) . .
O210 Ni5 C130 O130 -176.0(7) . .
O103 Ni5 C130 O130 24(3) . .
N520 Ni5 C130 O130 -151(3) . .
N510 Ni5 C130 O130 -146(3) . .
O260 Ni5 C130 O130 106.5(17) . .
O120 Ni5 C130 O130 -61.5(17) . .
C510 Ni5 C130 O130 -89(12) . .
O210 Ni5 C130 N130 -27.0(18) . .
O103 Ni5 C130 N130 173(2) . .
O130 Ni5 C130 N130 149(2) . .
N520 Ni5 C130 N130 -2(2) . .
N510 Ni5 C130 N130 3(3) . .
O260 Ni5 C130 N130 -104.5(17) . .
O120 Ni5 C130 N130 87.4(17) . .
C510 Ni5 C130 N130 60(12) . .
N130 Ni5 C130 C131 56(8) . .
O210 Ni5 C130 C131 29(8) . .
O103 Ni5 C130 C131 -131(7) . .
O130 Ni5 C130 C131 -155(9) . .
N520 Ni5 C130 C131 54(7) . .
N510 Ni5 C130 C131 60(7) . .
O260 Ni5 C130 C131 -48(7) . .
O120 Ni5 C130 C131 144(7) . .
C510 Ni5 C130 C131 116(15) . .
O130 C130 C131 C132 164(4) . .
N130 C130 C131 C132 0.0 . .
Ni5 C130 C131 C132 -47(7) . .
C130 C131 C132 C133 0.0 . .
C131 C132 C133 C134 0.0 . .
C132 C133 C134 N130 0.0 . .
C132 C133 C134 Cl13 167(3) . .
C130 N130 C134 C133 0.0 . .
Ni5 N130 C134 C133 154(4) . .
C130 N130 C134 Cl13 -166(3) . .
Ni5 N130 C134 Cl13 -12(4) . .
C133 C134 Cl13 Cl14 -48(3) . 2
N130 C134 Cl13 Cl14 119(2) . 2
N130 Ni5 N510 C510 55(47) . .
O210 Ni5 N510 C510 165.9(13) . .
O103 Ni5 N510 C510 -29(3) . .
O130 Ni5 N510 C510 -12.8(13) . .
N520 Ni5 N510 C510 170(4) . .
O260 Ni5 N510 C510 74.3(13) . .
O120 Ni5 N510 C510 -93.8(13) . .
C130 Ni5 N510 C510 7(3) . .
N130 Ni5 N510 C514 -109(47) . .
O210 Ni5 N510 C514 2(4) . .
O103 Ni5 N510 C514 167(3) . .
O130 Ni5 N510 C514 -177(4) . .
N520 Ni5 N510 C514 6(3) . .
O260 Ni5 N510 C514 -90(4) . .
O120 Ni5 N510 C514 102(3) . .
C130 Ni5 N510 C514 -156(5) . .
C510 Ni5 N510 C514 -164(3) . .
C514 N510 C510 C511 0.0 . .
Ni5 N510 C510 C511 -171.8(16) . .
C514 N510 C510 O130 -169(3) . .
Ni5 N510 C510 O130 19.6(19) . .
C514 N510 C510 Ni5 171.8(16) . .
C130 O130 C510 C511 91(21) . .
Ni8 O130 C510 C511 -84.4(18) . .
Ni5 O130 C510 C511 172.0(17) . .
Ni9 O130 C510 C511 39(3) . .
C130 O130 C510 N510 -101(21) . .
Ni8 O130 C510 N510 84(2) . .
Ni5 O130 C510 N510 -20(2) . .
Ni9 O130 C510 N510 -153.1(13) . .
C130 O130 C510 Ni5 -81(21) . .
Ni8 O130 C510 Ni5 103.6(7) . .
Ni9 O130 C510 Ni5 -133.0(15) . .
N130 Ni5 C510 C511 87(11) . .
O210 Ni5 C510 C511 72(11) . .
O103 Ni5 C510 C511 -98(11) . .
O130 Ni5 C510 C511 -110(11) . .
N520 Ni5 C510 C511 88(11) . .
N510 Ni5 C510 C511 91(11) . .
O260 Ni5 C510 C511 -11(11) . .
O120 Ni5 C510 C511 -179(100) . .
C130 Ni5 C510 C511 -26(11) . .
N130 Ni5 C510 N510 -4(3) . .
O210 Ni5 C510 N510 -19.4(18) . .
O103 Ni5 C510 N510 171.0(11) . .
O130 Ni5 C510 N510 159(2) . .
N520 Ni5 C510 N510 -3.4(14) . .
O260 Ni5 C510 N510 -102.2(12) . .
O120 Ni5 C510 N510 89.7(12) . .
C130 Ni5 C510 N510 -118(12) . .
N130 Ni5 C510 O130 -163(4) . .
O210 Ni5 C510 O130 -178.3(6) . .
O103 Ni5 C510 O130 12(2) . .
N520 Ni5 C510 O130 -162(2) . .
N510 Ni5 C510 O130 -159(2) . .
O260 Ni5 C510 O130 98.9(13) . .
O120 Ni5 C510 O130 -69.2(13) . .
C130 Ni5 C510 O130 83(12) . .
N510 C510 C511 C512 0.0 . .
O130 C510 C511 C512 167(3) . .
Ni5 C510 C511 C512 -87(11) . .
C510 C511 C512 C513 0.0 . .
C511 C512 C513 C514 0.0 . .
C512 C513 C514 N510 0.0 . .
C512 C513 C514 Cl51 173(3) . .
C510 N510 C514 C513 0.0 . .
Ni5 N510 C514 C513 161(3) . .
C510 N510 C514 Cl51 -173(3) . .
Ni5 N510 C514 Cl51 -12(5) . .
N130 Ni5 N520 C520 47(12) . .
O210 Ni5 N520 C520 -146(11) . .
O103 Ni5 N520 C520 -75(15) . .
O130 Ni5 N520 C520 36(10) . .
N510 Ni5 N520 C520 38(10) . .
O260 Ni5 N520 C520 122(10) . .
O120 Ni5 N520 C520 -47(11) . .
C130 Ni5 N520 C520 52(11) . .
C510 Ni5 N520 C520 46(10) . .
Ni5 N520 C520 C521 167(32) . .
C500 O140 C140 C141 53(7) . .
Ni4 O140 C140 C141 -138.0(17) . .
Ni6 O140 C140 C141 -18(3) . .
C500 O140 C140 N140 -125(9) . .
Ni4 O140 C140 N140 45(2) . .
Ni6 O140 C140 N140 164.3(11) . .
C144 N140 C140 O140 -177.2(16) . .
C144 N140 C140 C141 5(3) . .
O140 C140 C141 C142 -179.9(18) . .
N140 C140 C141 C142 -2(3) . .
C140 C141 C142 C143 0(3) . .
C141 C142 C143 C144 -1(3) . .
C142 C143 C144 N140 4(3) . .
C142 C143 C144 Cl14 177.2(16) . .
C140 N140 C144 C143 -6(3) . .
C140 N140 C144 Cl14 -179.9(15) . .
Cl13 Cl14 C144 C143 -23(2) 2_545 .
Cl13 Cl14 C144 N140 151.0(13) 2_545 .
C140 O140 C500 N500 -10(5) . .
Ni4 O140 C500 N500 -24(6) . .
Ni6 O140 C500 N500 114(3) . .
C140 O140 C500 C501 162(12) . .
Ni4 O140 C500 C501 147(3) . .
Ni6 O140 C500 C501 -75(5) . .
C504 N500 C500 O140 177(4) . .
C504 N500 C500 C501 5(6) . .
O140 C500 C501 C502 -174(4) . .
N500 C500 C501 C502 -2(6) . .
C500 C501 C502 C503 -5(5) . .
C501 C502 C503 C504 11(6) . .
C502 C503 C504 N500 -9(6) . .
C502 C503 C504 Cl50 177(3) . .
C500 N500 C504 C503 1(6) . .
C500 N500 C504 Cl50 175(3) . .
Ni8 O150 C150 N150 160.0(7) . .
Ni7 O150 C150 N150 3.9(9) . .
Ni8 O150 C150 C151 -20.6(17) . .
Ni7 O150 C150 C151 -176.6(10) . .
C154 N150 C150 O150 177.2(10) . .
Ni7 N150 C150 O150 -3.8(9) . .
C154 N150 C150 C151 -2.3(16) . .
Ni7 N150 C150 C151 176.7(10) . .
O150 C150 C151 C152 -176.0(11) . .
N150 C150 C151 C152 3.4(17) . .
C150 C151 C152 C153 -1.7(19) . .
C151 C152 C153 C154 -1(2) . .
C150 N150 C154 C153 -0.6(19) . .
Ni7 N150 C154 C153 -178.6(11) . .
C150 N150 C154 Cl15 -179.9(9) . .
Ni7 N150 C154 Cl15 2(2) . .
C152 C153 C154 N150 2(2) . .
C152 C153 C154 Cl15 -178.6(10) . .
Ni2 O161 C160 O160 0.9(17) . .
Ni2 O161 C160 C161 178.4(8) . .
Ni1 O160 C160 O161 -6.8(17) . .
Ni1 O160 C160 C161 175.6(8) . .
O161 C160 C161 C162 -81.2(16) . .
O160 C160 C161 C162 96.5(15) . .
O161 C160 C161 C164 46.1(17) . .
O160 C160 C161 C164 -136.3(14) . .
O161 C160 C161 C163 158.8(12) . .
O160 C160 C161 C163 -23.5(16) . .
Ni9 O171 C170 O170 -12.1(18) . .
Ni9 O171 C170 C171 170.0(8) . .
Ni1 O170 C170 O171 15.2(17) . .
Ni1 O170 C170 C171 -166.9(8) . .
O171 C170 C171 C173 -126.9(13) . .
O170 C170 C171 C173 55.1(16) . .
O171 C170 C171 C174 -5.6(19) . .
O170 C170 C171 C174 176.3(13) . .
O171 C170 C171 C172 113.9(12) . .
O170 C170 C171 C172 -64.1(15) . .
Ni3 O181 C180 O180 -7.3(17) . .
Ni3 O181 C180 C181 171.6(8) . .
Ni2 O180 C180 O181 14.7(17) . .
Ni2 O180 C180 C181 -164.2(8) . .
O181 C180 C181 C183 114.7(12) . .
O180 C180 C181 C183 -66.3(15) . .
O181 C180 C181 C182 -4.3(17) . .
O180 C180 C181 C182 174.7(11) . .
O181 C180 C181 C184 -125.1(12) . .
O180 C180 C181 C184 53.9(14) . .
Ni3 O190 C190 O191 1.3(15) . .
Ni3 O190 C190 C191 178.4(7) . .
Ni4 O191 C190 O190 -7.4(14) . .
Ni4 O191 C190 C191 175.5(6) . .
O190 C190 C191 C193 125.3(12) . .
O191 C190 C191 C193 -57.3(13) . .
O190 C190 C191 C194 5.6(14) . .
O191 C190 C191 C194 -177.0(9) . .
O190 C190 C191 C192 -111.6(12) . .
O191 C190 C191 C192 65.8(13) . .
Ni7 O201 C200 O200 -24.3(15) . .
Ni7 O201 C200 C201 158.6(6) . .
Ni4 O200 C200 O201 -22.3(14) . .
Ni4 O200 C200 C201 154.9(6) . .
O201 C200 C201 C206 -108.8(12) . .
O200 C200 C201 C206 73.9(12) . .
O201 C200 C201 C205 11.6(13) . .
O200 C200 C201 C205 -165.7(12) . .
O201 C200 C201 C203 -142.0(11) . .
O200 C200 C201 C203 40.6(11) . .
O201 C200 C201 C204 98.1(11) . .
O200 C200 C201 C204 -79.3(11) . .
O201 C200 C201 C202 -21.8(12) . .
O200 C200 C201 C202 160.8(10) . .
O201 C200 C201 C207 131.3(12) . .
O200 C200 C201 C207 -46.1(12) . .
Ni5 O210 C210 O211 6.2(19) . .
Ni5 O210 C210 C211 -168.3(8) . .
Ni6 O211 C210 O210 -0.9(19) . .
Ni6 O211 C210 C211 173.8(8) . .
O210 C210 C211 C214 -179(2) . .
O211 C210 C211 C214 6(2) . .
O210 C210 C211 C212 -30.1(18) . .
O211 C210 C211 C212 155.0(12) . .
O210 C210 C211 C215 115.4(19) . .
O211 C210 C211 C215 -59(2) . .
O210 C210 C211 C216 -135.9(16) . .
O211 C210 C211 C216 49.2(17) . .
O210 C210 C211 C213 72.7(18) . .
O211 C210 C211 C213 -102.2(17) . .
Ni6 O220 C220 O221 3.3(16) . .
Ni6 O220 C220 C221 -173.7(5) . .
Ni7 O221 C220 O220 24.7(16) . .
Ni7 O221 C220 C221 -158.3(6) . .
O220 C220 C221 C223 71.7(12) . .
O221 C220 C221 C223 -105.7(12) . .
O220 C220 C221 C227 -138.0(10) . .
O221 C220 C221 C227 44.6(12) . .
O220 C220 C221 C222 -165.0(11) . .
O221 C220 C221 C222 17.5(12) . .
O220 C220 C221 C226 -16.2(12) . .
O221 C220 C221 C226 166.4(11) . .
O220 C220 C221 C225 102.6(11) . .
O221 C220 C221 C225 -74.8(12) . .
O220 C220 C221 C224 -46.6(12) . .
O221 C220 C221 C224 136.0(12) . .
Ni8 O230 C230 O231 6.0(15) . .
Ni8 O230 C230 C231 -174.7(7) . .
Ni9 O231 C230 O230 -2.7(15) . .
Ni9 O231 C230 C231 178.0(7) . .
O230 C230 C231 C234 -7.7(14) . .
O231 C230 C231 C234 171.6(9) . .
O230 C230 C231 C232 -131.1(11) . .
O231 C230 C231 C232 48.2(13) . .
O230 C230 C231 C233 111.7(11) . .
O231 C230 C231 C233 -68.9(12) . .
Ni1 O240 C240 O241 -16(2) . .
Ni1 O240 C240 C241 -173.2(12) . .
Ni1 O240 C240 O242 60.2(15) . .
O240 C240 C241 C243 -137.4(17) . .
O241 C240 C241 C243 62.4(18) . .
O242 C240 C241 C243 -18(2) . .
O240 C240 C241 C244 100(2) . .
O241 C240 C241 C244 -60.0(18) . .
O242 C240 C241 C244 -140.4(16) . .
O240 C240 C241 C242 -15(2) . .
O241 C240 C241 C242 -175.7(14) . .
O242 C240 C241 C242 103.9(16) . .
Ni2 O250 C250 O251 21.4(17) . .
Ni2 O250 C250 C251 -160.9(9) . .
O250 C250 C251 C253 -70.9(17) . .
O251 C250 C251 C253 107.1(14) . .
O250 C250 C251 C254 164.8(13) . .
O251 C250 C251 C254 -17.3(17) . .
O250 C250 C251 C252 45.3(16) . .
O251 C250 C251 C252 -136.8(12) . .
